data_7015432
loop_
_publ_author_name
'Wang, Hui-Sheng'
'Zhang, Zai-Chao'
'Song, Xiao-Jiao'
'Zhang, Jing-Wei'
'Zhou, Hong-Bo'
'Wang, Jun'
'Song, You'
'You, Xiao-Zeng'

_publ_section_title
;
 New high-nuclearity manganese clusters containing mixed chelating
 ligands: syntheses, crystal structures and magnetochemical
 characterization.
;
_journal_issue 12
_journal_name_full 'Dalton transactions (Cambridge, England : 2003)'
_journal_page_first 2703
_journal_page_last 2706
_journal_paper_doi 10.1039/c0dt01588a
_journal_volume 40
_journal_year 2011
_chemical_formula_moiety 'C70 H80 Mn13 N8 O42, Cl O4, 6(H2 O)'
_chemical_formula_sum 'C70 H92 Cl Mn13 N8 O52'
_chemical_formula_weight 2627.19
_chemical_name_systematic
;
?
;
_space_group_IT_number 15
_symmetry_cell_setting monoclinic
_symmetry_space_group_name_Hall '-C 2yc'
_symmetry_space_group_name_H-M 'C 1 2/c 1'
_atom_sites_solution_hydrogens geom
_atom_sites_solution_primary direct
_atom_sites_solution_secondary difmap
_audit_creation_method SHELXL-97
_cell_angle_alpha 90.00
_cell_angle_beta 94.691(3)
_cell_angle_gamma 90.00
_cell_formula_units_Z 4
_cell_length_a 37.5350(17)
_cell_length_b 13.9220(13)
_cell_length_c 23.724(2)
_cell_measurement_reflns_used 6059
_cell_measurement_temperature 291(2)
_cell_measurement_theta_max 27.34
_cell_measurement_theta_min 2.21
_cell_volume 12355.7(17)
_computing_cell_refinement 'Bruker SMART'
_computing_data_collection 'Bruker SMART'
_computing_data_reduction 'Bruker SAINT'
_computing_molecular_graphics 'Bruker SHELXTL'
_computing_publication_material 'Bruker SHELXTL'
_computing_structure_refinement 'SHELXL-97 (Sheldrick, 1997)'
_computing_structure_solution 'SHELXS-97 (Sheldrick, 1990)'
_diffrn_ambient_temperature 291(2)
_diffrn_measured_fraction_theta_full 0.998
_diffrn_measured_fraction_theta_max 0.998
_diffrn_measurement_device_type 'CCD area detector'
_diffrn_measurement_method 'phi and omega scans'
_diffrn_radiation_monochromator graphite
_diffrn_radiation_source 'fine-focus sealed tube'
_diffrn_radiation_type MoK\a
_diffrn_radiation_wavelength 0.71073
_diffrn_reflns_av_R_equivalents 0.0324
_diffrn_reflns_av_sigmaI/netI 0.0448
_diffrn_reflns_limit_h_max 44
_diffrn_reflns_limit_h_min -46
_diffrn_reflns_limit_k_max 17
_diffrn_reflns_limit_k_min -12
_diffrn_reflns_limit_l_max 29
_diffrn_reflns_limit_l_min -27
_diffrn_reflns_number 32071
_diffrn_reflns_theta_full 26.00
_diffrn_reflns_theta_max 26.00
_diffrn_reflns_theta_min 1.76
_exptl_absorpt_coefficient_mu 1.381
_exptl_absorpt_correction_T_max 0.7510
_exptl_absorpt_correction_T_min 0.6821
_exptl_absorpt_correction_type empirical
_exptl_absorpt_process_details 'SADABS (Sheldrick, 1996)'
_exptl_crystal_colour 'dark red'
_exptl_crystal_density_diffrn 1.412
_exptl_crystal_density_method 'not measured'
_exptl_crystal_description prism
_exptl_crystal_F_000 5304
_exptl_crystal_size_max 0.30
_exptl_crystal_size_mid 0.24
_exptl_crystal_size_min 0.22
_refine_diff_density_max 0.626
_refine_diff_density_min -0.474
_refine_diff_density_rms 0.062
_refine_ls_extinction_method none
_refine_ls_goodness_of_fit_ref 1.028
_refine_ls_hydrogen_treatment constr
_refine_ls_matrix_type full
_refine_ls_number_parameters 724
_refine_ls_number_reflns 12125
_refine_ls_number_restraints 0
_refine_ls_restrained_S_all 1.028
_refine_ls_R_factor_all 0.0626
_refine_ls_R_factor_gt 0.0456
_refine_ls_shift/su_max 0.000
_refine_ls_shift/su_mean 0.000
_refine_ls_structure_factor_coef Fsqd
_refine_ls_weighting_details 'calc w=1/[\s^2^(Fo^2^)+(0.0600P)^2^+1.5500P] where P=(Fo^2^+2Fc^2^)/3'
_refine_ls_weighting_scheme calc
_refine_ls_wR_factor_gt 0.1016
_refine_ls_wR_factor_ref 0.1059
_reflns_number_gt 9321
_reflns_number_total 12125
_reflns_threshold_expression >2sigma(I)
_cod_data_source_file c0dt01588a.txt
_cod_data_source_block 090917f
_cod_depositor_comments
;
The following automatic conversions were performed:
'_symmetry_cell_setting' value 'Monoclinic' changed to 'monoclinic'
according to '/home/saulius/struct/CIF-dictionaries/cif_core.dic'
dictionary named 'cif_core.dic' version 2.4.1 from 2010-06-29.

Automatic conversion script
Id: cif_fix_enum 1555 2011-01-17 13:19:09Z saulius 
;
_cod_original_sg_symbol_Hall -C2yc
_cod_original_sg_symbol_H-M C2/c
_cod_database_code 7015432

loop_
_symmetry_equiv_pos_as_xyz
'x, y, z'
'-x, y, -z+1/2'
'x+1/2, y+1/2, z'
'-x+1/2, y+1/2, -z+1/2'
'-x, -y, -z'
'x, -y, z-1/2'
'-x+1/2, -y+1/2, -z'
'x+1/2, -y+1/2, z-1/2'

loop_
_atom_site_label
_atom_site_type_symbol
_atom_site_fract_x
_atom_site_fract_y
_atom_site_fract_z
_atom_site_U_iso_or_equiv
_atom_site_adp_type
_atom_site_occupancy
_atom_site_symmetry_multiplicity
_atom_site_calc_flag
_atom_site_refinement_flags
_atom_site_disorder_assembly
_atom_site_disorder_group
C1 C 0.68049(8) 0.3688(2) 0.59334(13) 0.0357(6) Uani 1 1 d . . .
C2 C 0.69702(9) 0.3581(3) 0.65116(13) 0.0456(8) Uani 1 1 d . . .
H2A H 0.6793 0.3378 0.6756 0.068 Uiso 1 1 calc R . .
H2B H 0.7069 0.4185 0.6641 0.068 Uiso 1 1 calc R . .
H2C H 0.7157 0.3109 0.6516 0.068 Uiso 1 1 calc R . .
C3 C 0.60451(8) 0.5753(2) 0.34636(13) 0.0389(7) Uani 1 1 d . . .
C4 C 0.61225(8) 0.6524(2) 0.30995(12) 0.0384(7) Uani 1 1 d . . .
H4A H 0.5979 0.7072 0.3180 0.058 Uiso 1 1 calc R . .
H4B H 0.6069 0.6333 0.2713 0.058 Uiso 1 1 calc R . .
H4C H 0.6371 0.6689 0.3160 0.058 Uiso 1 1 calc R . .
C5 C 0.66921(7) 0.2460(2) 0.40921(13) 0.0344(6) Uani 1 1 d . . .
C6 C 0.69996(8) 0.2040(2) 0.38373(13) 0.0414(7) Uani 1 1 d . . .
H6A H 0.7198 0.2475 0.3882 0.062 Uiso 1 1 calc R . .
H6B H 0.6938 0.1928 0.3442 0.062 Uiso 1 1 calc R . .
H6C H 0.7063 0.1443 0.4021 0.062 Uiso 1 1 calc R . .
C7 C 0.55639(8) 0.3762(2) 0.57112(13) 0.0409(7) Uani 1 1 d . . .
C8 C 0.57375(8) 0.3244(2) 0.62712(13) 0.0413(7) Uani 1 1 d . . .
H8A H 0.5880 0.3697 0.6495 0.062 Uiso 1 1 calc R . .
H8B H 0.5885 0.2720 0.6167 0.062 Uiso 1 1 calc R . .
H8C H 0.5551 0.3003 0.6486 0.062 Uiso 1 1 calc R . .
C9 C 0.50016(8) 0.1939(2) 0.52938(12) 0.0342(6) Uani 1 1 d . . .
C10 C 0.50837(9) 0.1177(3) 0.57562(14) 0.0468(8) Uani 1 1 d . . .
H10A H 0.5186 0.1482 0.6094 0.070 Uiso 1 1 calc R . .
H10B H 0.5249 0.0716 0.5629 0.070 Uiso 1 1 calc R . .
H10C H 0.4866 0.0858 0.5834 0.070 Uiso 1 1 calc R . .
C11 C 0.48329(8) 0.2046(2) 0.37285(14) 0.0398(7) Uani 1 1 d . . .
C12 C 0.47564(8) 0.1425(2) 0.32478(13) 0.0430(7) Uani 1 1 d . . .
H12A H 0.4529 0.1119 0.3275 0.064 Uiso 1 1 calc R . .
H12B H 0.4940 0.0945 0.3242 0.064 Uiso 1 1 calc R . .
H12C H 0.4750 0.1797 0.2906 0.064 Uiso 1 1 calc R . .
C13 C 0.70080(8) 0.5589(3) 0.37264(13) 0.0419(7) Uani 1 1 d . . .
H13A H 0.7145 0.6130 0.3602 0.050 Uiso 1 1 calc R . .
H13B H 0.6871 0.5326 0.3398 0.050 Uiso 1 1 calc R . .
N1 N 0.71988(6) 0.4545(2) 0.45183(11) 0.0404(6) Uani 1 1 d . . .
C14 C 0.72550(8) 0.4850(2) 0.39729(13) 0.0390(7) Uani 1 1 d . . .
C15 C 0.75609(8) 0.4568(2) 0.37256(13) 0.0389(7) Uani 1 1 d . . .
H15 H 0.7600 0.4774 0.3363 0.047 Uiso 1 1 calc R . .
C16 C 0.78095(9) 0.3975(2) 0.40227(13) 0.0432(7) Uani 1 1 d . . .
H16 H 0.8014 0.3784 0.3858 0.052 Uiso 1 1 calc R . .
C17 C 0.77519(8) 0.3670(2) 0.45617(13) 0.0410(7) Uani 1 1 d . . .
H17 H 0.7919 0.3275 0.4759 0.049 Uiso 1 1 calc R . .
C18 C 0.74470(8) 0.3951(2) 0.48114(13) 0.0367(6) Uani 1 1 d . . .
H18 H 0.7409 0.3742 0.5174 0.044 Uiso 1 1 calc R . .
C19 C 0.58489(8) 0.1412(2) 0.42979(12) 0.0363(6) Uani 1 1 d . . .
H19A H 0.6033 0.1246 0.4050 0.044 Uiso 1 1 calc R . .
H19B H 0.5621 0.1198 0.4119 0.044 Uiso 1 1 calc R . .
N2 N 0.61045(6) 0.14108(19) 0.52963(11) 0.0408(6) Uani 1 1 d . . .
C20 C 0.59232(7) 0.0886(2) 0.48612(12) 0.0346(6) Uani 1 1 d . . .
C21 C 0.58166(8) -0.0053(2) 0.49542(13) 0.0419(7) Uani 1 1 d . . .
H21 H 0.5696 -0.0402 0.4664 0.050 Uiso 1 1 calc R . .
C22 C 0.58916(8) -0.0468(2) 0.54825(13) 0.0409(7) Uani 1 1 d . . .
H22 H 0.5820 -0.1094 0.5548 0.049 Uiso 1 1 calc R . .
C23 C 0.60741(9) 0.0053(2) 0.59135(14) 0.0450(7) Uani 1 1 d . . .
H23 H 0.6125 -0.0228 0.6267 0.054 Uiso 1 1 calc R . .
C24 C 0.61821(7) 0.0991(2) 0.58225(12) 0.0345(6) Uani 1 1 d . . .
H24 H 0.6306 0.1335 0.6112 0.041 Uiso 1 1 calc R . .
N3 N 0.68099(6) 0.63949(19) 0.53416(11) 0.0383(6) Uani 1 1 d . . .
C25 C 0.71483(8) 0.6799(2) 0.54026(13) 0.0397(7) Uani 1 1 d . . .
H25 H 0.7343 0.6468 0.5280 0.048 Uiso 1 1 calc R . .
C26 C 0.71962(8) 0.7702(2) 0.56473(12) 0.0402(7) Uani 1 1 d . . .
H26 H 0.7423 0.7973 0.5690 0.048 Uiso 1 1 calc R . .
C27 C 0.69049(8) 0.8203(2) 0.58291(12) 0.0394(7) Uani 1 1 d . . .
H27 H 0.6937 0.8807 0.5992 0.047 Uiso 1 1 calc R . .
C28 C 0.65678(8) 0.7792(2) 0.57644(13) 0.0378(7) Uani 1 1 d . . .
H28 H 0.6373 0.8125 0.5883 0.045 Uiso 1 1 calc R . .
C29 C 0.65194(7) 0.6892(2) 0.55247(11) 0.0320(6) Uani 1 1 d . . .
C30 C 0.61824(7) 0.6371(2) 0.54262(12) 0.0347(6) Uani 1 1 d . . .
C31 C 0.61117(8) 0.6082(2) 0.60292(12) 0.0398(7) Uani 1 1 d . . .
C32 C 0.63551(8) 0.5843(2) 0.64789(12) 0.0376(7) Uani 1 1 d . . .
H32 H 0.6599 0.5885 0.6440 0.045 Uiso 1 1 calc R . .
C33 C 0.62346(8) 0.5540(2) 0.69854(11) 0.0364(6) Uani 1 1 d . . .
H33 H 0.6399 0.5377 0.7285 0.044 Uiso 1 1 calc R . .
C34 C 0.58715(9) 0.5476(2) 0.70506(13) 0.0422(7) Uani 1 1 d . . .
H34 H 0.5792 0.5276 0.7393 0.051 Uiso 1 1 calc R . .
C35 C 0.56251(8) 0.5716(2) 0.65981(13) 0.0393(7) Uani 1 1 d . . .
H35 H 0.5381 0.5674 0.6638 0.047 Uiso 1 1 calc R . .
Cl1 Cl 0.26946(4) 0.87224(10) 0.20257(5) 0.0341(3) Uani 0.50 1 d P . .
Mn1 Mn 0.670582(12) 0.50551(3) 0.487432(19) 0.03659(11) Uani 1 1 d . . .
Mn2 Mn 0.586254(11) 0.49293(3) 0.464838(18) 0.03325(11) Uani 1 1 d . . .
Mn3 Mn 0.606375(12) 0.36088(3) 0.383987(19) 0.03692(11) Uani 1 1 d . . .
Mn4 Mn 0.625209(12) 0.28802(3) 0.50624(2) 0.03704(11) Uani 1 1 d . . .
Mn5 Mn 0.539467(11) 0.30736(3) 0.445756(19) 0.03584(11) Uani 1 1 d . . .
Mn6 Mn 0.456115(12) 0.33753(3) 0.463085(18) 0.03499(11) Uani 1 1 d . . .
Mn7 Mn 0.5000 0.5000 0.5000 0.03723(15) Uani 1 2 d S . .
N4 N 0.57462(7) 0.60162(18) 0.60879(10) 0.0364(5) Uani 1 1 d . . .
O1 O 0.68856(5) 0.43704(16) 0.55923(9) 0.0415(5) Uani 1 1 d . . .
O2 O 0.65708(5) 0.30577(15) 0.58031(9) 0.0391(5) Uani 1 1 d . . .
O3 O 0.61231(5) 0.49022(15) 0.33525(9) 0.0393(5) Uani 1 1 d . . .
O4 O 0.59215(5) 0.59430(15) 0.39017(9) 0.0381(5) Uani 1 1 d . . .
O5 O 0.65092(5) 0.29289(15) 0.37007(8) 0.0377(5) Uani 1 1 d . . .
O6 O 0.66573(6) 0.23365(15) 0.45227(10) 0.0398(5) Uani 1 1 d . . .
O7 O 0.52627(5) 0.41509(15) 0.57500(8) 0.0373(5) Uani 1 1 d . . .
O8 O 0.57617(5) 0.36634(15) 0.52927(9) 0.0373(5) Uani 1 1 d . . .
O9 O 0.47287(5) 0.23343(15) 0.53147(8) 0.0357(4) Uani 1 1 d . . .
O10 O 0.52485(5) 0.21095(15) 0.50137(8) 0.0377(5) Uani 1 1 d . . .
O11 O 0.46242(5) 0.22346(15) 0.40822(9) 0.0390(5) Uani 1 1 d . . .
O12 O 0.51498(5) 0.23954(16) 0.37306(9) 0.0411(5) Uani 1 1 d . . .
O13 O 0.67683(6) 0.59166(16) 0.41281(9) 0.0409(5) Uani 1 1 d . . .
O14 O 0.58411(5) 0.23955(15) 0.43643(8) 0.0345(4) Uani 1 1 d . . .
O15 O 0.62067(5) 0.56055(15) 0.51028(8) 0.0339(4) Uani 1 1 d . . .
O16 O 0.59449(5) 0.69679(15) 0.52229(8) 0.0369(5) Uani 1 1 d . . .
O17 O 0.62764(5) 0.41244(15) 0.44991(8) 0.0360(4) Uani 1 1 d . . .
O18 O 0.56251(5) 0.40657(14) 0.40804(8) 0.0347(4) Uani 1 1 d . . .
O19 O 0.50145(5) 0.39177(14) 0.45231(8) 0.0357(4) Uani 1 1 d . . .
O20 O 0.45627(5) 0.44547(15) 0.51684(8) 0.0367(4) Uani 1 1 d . . .
O21 O 0.57993(6) 0.29215(16) 0.31592(9) 0.0405(5) Uani 1 1 d . . .
H21B H 0.5781 0.2335 0.3252 0.049 Uiso 1 1 d R . .
H21A H 0.5938 0.2936 0.2893 0.049 Uiso 1 1 d R . .
O22 O 0.51595(19) 0.3095(6) 0.8143(3) 0.050(2) Uani 0.30 1 d P . .
H22B H 0.5181 0.2559 0.8314 0.060 Uiso 0.30 1 d PR . .
H22A H 0.5325 0.3155 0.7922 0.060 Uiso 0.30 1 d PR . .
O23 O 0.51771(15) 0.5452(5) 0.8030(3) 0.0348(15) Uani 0.30 1 d P . .
H23A H 0.5171 0.4844 0.8058 0.042 Uiso 0.30 1 d PR . .
H23B H 0.5132 0.5611 0.7685 0.042 Uiso 0.30 1 d PR . .
O24 O 0.65137(19) 0.0458(6) 0.2355(3) 0.0458(18) Uani 0.30 1 d P . .
H24B H 0.6697 0.0113 0.2443 0.055 Uiso 0.30 1 d PR . .
H24A H 0.6347 0.0110 0.2201 0.055 Uiso 0.30 1 d PR . .
O25 O 0.61458(13) 0.1468(4) 0.2768(2) 0.0528(12) Uani 0.50 1 d P . .
H25B H 0.6363 0.1625 0.2743 0.063 Uiso 0.50 1 d PR . .
H25A H 0.6136 0.0993 0.2991 0.063 Uiso 0.50 1 d PR . .
O26 O 0.58830(15) 0.7504(4) 0.4287(2) 0.0460(13) Uani 0.40 1 d P . .
H26A H 0.5676 0.7553 0.4406 0.055 Uiso 0.40 1 d PR . .
H26B H 0.5907 0.7927 0.4034 0.055 Uiso 0.40 1 d PR . .
O27 O 0.45432(14) 0.9008(5) 0.2407(2) 0.0495(14) Uani 0.40 1 d P . .
H27A H 0.4711 0.8819 0.2643 0.059 Uiso 0.40 1 d PR . .
H27B H 0.4364 0.8638 0.2420 0.059 Uiso 0.40 1 d PR . .
O28 O 0.41735(16) 0.9165(4) 0.1676(2) 0.0495(14) Uani 0.40 1 d P . .
H28A H 0.4034 0.9635 0.1724 0.059 Uiso 0.40 1 d PR . .
H28B H 0.4287 0.9268 0.1387 0.059 Uiso 0.40 1 d PR . .
O29 O 0.32551(15) 0.9176(4) 0.0633(2) 0.0474(14) Uani 0.40 1 d P . .
H29A H 0.3301 0.9354 0.0304 0.057 Uiso 0.40 1 d PR . .
H29B H 0.3107 0.9563 0.0762 0.057 Uiso 0.40 1 d PR . .
O1A O 0.24515(10) 0.7822(3) 0.22025(17) 0.0359(9) Uani 0.50 1 d P . .
O1B O 0.27444(9) 0.8574(3) 0.13287(16) 0.0322(8) Uani 0.50 1 d P . .
O1C O 0.24988(11) 0.9577(3) 0.20738(17) 0.0422(10) Uani 0.50 1 d P . .
O1D O 0.30500(10) 0.8743(3) 0.22853(15) 0.0333(8) Uani 0.50 1 d P . .

loop_
_atom_site_aniso_label
_atom_site_aniso_U_11
_atom_site_aniso_U_22
_atom_site_aniso_U_33
_atom_site_aniso_U_23
_atom_site_aniso_U_13
_atom_site_aniso_U_12
C1 0.0314(14) 0.0309(15) 0.0434(16) -0.0036(13) -0.0056(12) 0.0067(12)
C2 0.0403(16) 0.052(2) 0.0426(17) 0.0114(15) -0.0107(13) 0.0008(15)
C3 0.0373(15) 0.0420(18) 0.0358(16) 0.0009(13) -0.0058(13) 0.0030(13)
C4 0.0369(15) 0.0441(18) 0.0359(15) -0.0056(13) 0.0130(12) 0.0114(13)
C5 0.0234(13) 0.0390(16) 0.0407(17) 0.0013(13) 0.0007(12) -0.0137(12)
C6 0.0473(17) 0.0372(17) 0.0406(16) -0.0035(13) 0.0091(13) 0.0088(14)
C7 0.0371(16) 0.0458(18) 0.0384(16) -0.0089(14) -0.0054(13) -0.0030(14)
C8 0.0384(15) 0.0400(17) 0.0440(17) -0.0016(14) -0.0051(13) 0.0145(13)
C9 0.0415(16) 0.0358(16) 0.0273(14) -0.0082(11) 0.0136(12) 0.0082(13)
C10 0.0477(18) 0.050(2) 0.0451(18) 0.0138(15) 0.0152(15) 0.0149(15)
C11 0.0405(16) 0.0282(15) 0.0490(18) -0.0050(13) -0.0061(14) 0.0071(13)
C12 0.0372(15) 0.0499(19) 0.0403(16) -0.0130(14) -0.0056(13) -0.0129(14)
C13 0.0353(15) 0.054(2) 0.0364(16) 0.0018(14) 0.0055(12) -0.0061(14)
N1 0.0345(13) 0.0432(15) 0.0437(14) -0.0055(12) 0.0045(11) 0.0010(11)
C14 0.0400(16) 0.0355(16) 0.0417(16) 0.0025(13) 0.0043(13) -0.0026(13)
C15 0.0356(15) 0.0436(17) 0.0389(16) -0.0024(13) 0.0122(12) -0.0076(13)
C16 0.0424(17) 0.0517(19) 0.0359(16) -0.0191(14) 0.0068(13) 0.0006(15)
C17 0.0437(16) 0.0408(17) 0.0367(16) -0.0162(13) -0.0083(13) 0.0098(14)
C18 0.0406(16) 0.0346(16) 0.0363(15) -0.0031(12) 0.0113(12) -0.0053(13)
C19 0.0350(15) 0.0339(15) 0.0411(16) -0.0048(12) 0.0087(12) 0.0062(12)
N2 0.0284(12) 0.0419(15) 0.0493(15) 0.0126(12) -0.0135(11) -0.0102(11)
C20 0.0278(13) 0.0387(16) 0.0366(15) -0.0011(12) -0.0009(11) 0.0074(12)
C21 0.0422(16) 0.0422(18) 0.0411(16) -0.0103(14) 0.0023(13) -0.0098(14)
C22 0.0444(16) 0.0416(18) 0.0382(16) 0.0021(13) 0.0117(13) -0.0108(14)
C23 0.0475(18) 0.0382(17) 0.0472(18) 0.0089(14) -0.0085(14) -0.0011(14)
C24 0.0340(14) 0.0429(17) 0.0285(14) -0.0103(12) 0.0139(11) 0.0018(12)
N3 0.0350(12) 0.0341(13) 0.0448(14) 0.0000(11) -0.0022(11) -0.0037(11)
C25 0.0364(15) 0.0376(16) 0.0446(17) 0.0110(13) -0.0002(13) 0.0045(13)
C26 0.0387(15) 0.0475(18) 0.0339(15) 0.0017(13) -0.0008(12) -0.0115(14)
C27 0.0528(18) 0.0343(15) 0.0328(15) 0.0069(12) 0.0139(13) -0.0170(14)
C28 0.0370(15) 0.0356(16) 0.0397(16) 0.0030(13) -0.0043(12) 0.0055(13)
C29 0.0353(14) 0.0318(15) 0.0280(13) 0.0043(11) -0.0038(11) -0.0038(12)
C30 0.0337(14) 0.0362(15) 0.0320(14) 0.0007(12) -0.0117(12) -0.0078(12)
C31 0.0420(16) 0.0448(18) 0.0322(15) 0.0083(13) 0.0015(13) -0.0014(14)
C32 0.0356(15) 0.0384(17) 0.0397(16) -0.0013(13) 0.0093(12) 0.0080(13)
C33 0.0402(15) 0.0412(17) 0.0254(13) -0.0029(12) -0.0120(11) -0.0064(13)
C34 0.0544(18) 0.0372(17) 0.0367(16) 0.0137(13) 0.0130(14) 0.0162(15)
C35 0.0362(15) 0.0413(17) 0.0420(17) 0.0008(13) 0.0119(13) 0.0094(13)
Cl1 0.0362(7) 0.0384(7) 0.0294(6) 0.0165(5) 0.0121(5) 0.0018(6)
Mn1 0.0355(2) 0.0345(2) 0.0402(2) 0.00023(19) 0.00532(18) -0.00054(19)
Mn2 0.0309(2) 0.0320(2) 0.0358(2) -0.00275(18) -0.00390(17) 0.00407(17)
Mn3 0.0328(2) 0.0365(2) 0.0408(2) -0.00688(19) -0.00075(18) 0.00042(19)
Mn4 0.0348(2) 0.0318(2) 0.0434(3) 0.00344(19) -0.00345(19) 0.00127(18)
Mn5 0.0325(2) 0.0339(2) 0.0405(3) 0.00071(19) -0.00068(18) 0.00413(18)
Mn6 0.0355(2) 0.0354(2) 0.0327(2) 0.00045(18) -0.00591(18) -0.00488(19)
Mn7 0.0377(3) 0.0324(3) 0.0413(3) -0.0033(3) 0.0015(3) -0.0027(3)
N4 0.0380(13) 0.0390(14) 0.0299(12) 0.0000(10) -0.0115(10) -0.0072(11)
O1 0.0368(11) 0.0417(12) 0.0446(12) 0.0066(10) -0.0055(9) -0.0028(9)
O2 0.0372(10) 0.0340(11) 0.0437(12) 0.0020(9) -0.0109(9) 0.0070(9)
O3 0.0383(11) 0.0393(12) 0.0399(11) -0.0057(9) 0.0005(9) -0.0083(9)
O4 0.0331(10) 0.0382(11) 0.0441(12) 0.0033(9) 0.0097(9) -0.0026(9)
O5 0.0378(10) 0.0389(12) 0.0378(11) 0.0072(9) 0.0115(9) 0.0019(9)
O6 0.0427(12) 0.0321(11) 0.0461(13) 0.0089(9) 0.0112(10) -0.0022(9)
O7 0.0413(11) 0.0335(11) 0.0367(11) -0.0024(9) -0.0004(9) -0.0037(9)
O8 0.0371(10) 0.0344(11) 0.0400(11) -0.0023(9) 0.0004(9) 0.0018(9)
O9 0.0396(11) 0.0311(10) 0.0347(10) -0.0044(8) -0.0073(9) 0.0043(9)
O10 0.0420(11) 0.0345(11) 0.0374(11) 0.0026(9) 0.0073(9) 0.0089(9)
O11 0.0403(11) 0.0382(11) 0.0374(11) -0.0089(9) -0.0038(9) -0.0079(9)
O12 0.0403(11) 0.0383(12) 0.0445(12) -0.0085(9) 0.0034(9) -0.0043(9)
O13 0.0437(11) 0.0403(12) 0.0406(11) 0.0055(9) 0.0145(9) 0.0055(9)
O14 0.0368(10) 0.0351(11) 0.0319(10) -0.0069(8) 0.0044(8) 0.0065(9)
O15 0.0275(9) 0.0364(11) 0.0378(11) -0.0053(9) 0.0035(8) -0.0036(8)
O16 0.0352(10) 0.0366(11) 0.0382(11) 0.0073(9) -0.0011(9) -0.0104(9)
O17 0.0358(10) 0.0355(11) 0.0361(10) -0.0016(8) -0.0010(8) 0.0028(9)
O18 0.0358(10) 0.0282(10) 0.0397(11) -0.0051(8) -0.0004(8) -0.0021(8)
O19 0.0359(10) 0.0316(11) 0.0389(11) -0.0060(9) -0.0014(8) 0.0008(9)
O20 0.0388(11) 0.0349(11) 0.0376(11) -0.0012(9) 0.0102(9) -0.0002(9)
O21 0.0442(11) 0.0405(12) 0.0349(10) 0.0005(9) -0.0085(9) -0.0021(9)
O22 0.048(4) 0.059(5) 0.046(4) -0.034(4) 0.029(3) -0.029(4)
O23 0.026(3) 0.043(4) 0.036(3) 0.012(3) 0.008(3) 0.024(3)
O24 0.041(4) 0.048(4) 0.052(4) 0.012(3) 0.019(3) -0.003(3)
O25 0.054(3) 0.048(3) 0.056(3) 0.003(2) 0.003(2) 0.001(2)
O26 0.052(3) 0.030(3) 0.058(3) -0.014(2) 0.014(3) -0.016(2)
O27 0.037(3) 0.061(4) 0.050(3) 0.001(3) -0.002(2) 0.004(3)
O28 0.054(3) 0.046(3) 0.044(3) 0.002(3) -0.020(3) -0.018(3)
O29 0.057(3) 0.046(3) 0.042(3) -0.014(2) 0.024(3) -0.004(3)
O1A 0.036(2) 0.036(2) 0.036(2) 0.0096(17) 0.0025(16) 0.0082(17)
O1B 0.0280(18) 0.0268(19) 0.039(2) -0.0049(16) -0.0109(16) 0.0120(16)
O1C 0.041(2) 0.043(2) 0.040(2) 0.0095(19) -0.0148(18) -0.0012(19)
O1D 0.0319(19) 0.039(2) 0.0278(19) -0.0017(16) -0.0074(15) 0.0004(17)

loop_
_atom_type_symbol
_atom_type_description
_atom_type_scat_dispersion_real
_atom_type_scat_dispersion_imag
_atom_type_scat_source
C C 0.0033 0.0016 'International Tables Vol C Tables 4.2.6.8 and 6.1.1.4'
H H 0.0000 0.0000 'International Tables Vol C Tables 4.2.6.8 and 6.1.1.4'
N N 0.0061 0.0033 'International Tables Vol C Tables 4.2.6.8 and 6.1.1.4'
O O 0.0106 0.0060 'International Tables Vol C Tables 4.2.6.8 and 6.1.1.4'
Mn Mn 0.3368 0.7283 'International Tables Vol C Tables 4.2.6.8 and 6.1.1.4'
Cl Cl 0.1484 0.1585 'International Tables Vol C Tables 4.2.6.8 and 6.1.1.4'

loop_
_geom_angle_atom_site_label_1
_geom_angle_atom_site_label_2
_geom_angle_atom_site_label_3
_geom_angle
_geom_angle_site_symmetry_1
_geom_angle_site_symmetry_3
_geom_angle_publ_flag
O2 C1 O1 123.3(3) . . ?
O2 C1 C2 113.0(3) . . ?
O1 C1 C2 123.7(3) . . ?
C1 C2 H2A 109.5 . . ?
C1 C2 H2B 109.5 . . ?
H2A C2 H2B 109.5 . . ?
C1 C2 H2C 109.5 . . ?
H2A C2 H2C 109.5 . . ?
H2B C2 H2C 109.5 . . ?
O4 C3 O3 120.2(3) . . ?
O4 C3 C4 118.2(3) . . ?
O3 C3 C4 121.5(3) . . ?
C3 C4 H4A 109.5 . . ?
C3 C4 H4B 109.5 . . ?
H4A C4 H4B 109.5 . . ?
C3 C4 H4C 109.5 . . ?
H4A C4 H4C 109.5 . . ?
H4B C4 H4C 109.5 . . ?
O6 C5 O5 132.9(3) . . ?
O6 C5 C6 119.8(3) . . ?
O5 C5 C6 107.2(3) . . ?
C5 C6 H6A 109.5 . . ?
C5 C6 H6B 109.5 . . ?
H6A C6 H6B 109.5 . . ?
C5 C6 H6C 109.5 . . ?
H6A C6 H6C 109.5 . . ?
H6B C6 H6C 109.5 . . ?
O7 C7 O8 132.4(3) . . ?
O7 C7 C8 116.0(3) . . ?
O8 C7 C8 111.6(3) . . ?
C7 C8 H8A 109.5 . . ?
C7 C8 H8B 109.5 . . ?
H8A C8 H8B 109.5 . . ?
C7 C8 H8C 109.5 . . ?
H8A C8 H8C 109.5 . . ?
H8B C8 H8C 109.5 . . ?
O9 C9 O10 130.2(3) . . ?
O9 C9 C10 114.8(3) . . ?
O10 C9 C10 114.2(3) . . ?
C9 C10 H10A 109.5 . . ?
C9 C10 H10B 109.5 . . ?
H10A C10 H10B 109.5 . . ?
C9 C10 H10C 109.5 . . ?
H10A C10 H10C 109.5 . . ?
H10B C10 H10C 109.5 . . ?
O11 C11 O12 124.1(3) . . ?
O11 C11 C12 125.1(3) . . ?
O12 C11 C12 110.8(3) . . ?
C11 C12 H12A 109.5 . . ?
C11 C12 H12B 109.5 . . ?
H12A C12 H12B 109.5 . . ?
C11 C12 H12C 109.5 . . ?
H12A C12 H12C 109.5 . . ?
H12B C12 H12C 109.5 . . ?
O13 C13 C14 111.5(2) . . ?
O13 C13 H13A 109.3 . . ?
C14 C13 H13A 109.3 . . ?
O13 C13 H13B 109.3 . . ?
C14 C13 H13B 109.3 . . ?
H13A C13 H13B 108.0 . . ?
C18 N1 C14 120.0(2) . . ?
C18 N1 Mn1 123.2(2) . . ?
C14 N1 Mn1 116.8(2) . . ?
C15 C14 N1 120.0(3) . . ?
C15 C14 C13 123.0(3) . . ?
N1 C14 C13 116.3(3) . . ?
C14 C15 C16 119.8(3) . . ?
C14 C15 H15 120.1 . . ?
C16 C15 H15 120.1 . . ?
C17 C16 C15 120.1(3) . . ?
C17 C16 H16 120.0 . . ?
C15 C16 H16 120.0 . . ?
C16 C17 C18 120.4(3) . . ?
C16 C17 H17 119.8 . . ?
C18 C17 H17 119.8 . . ?
C17 C18 N1 119.8(3) . . ?
C17 C18 H18 120.1 . . ?
N1 C18 H18 120.1 . . ?
O14 C19 C20 112.3(2) . . ?
O14 C19 H19A 109.1 . . ?
C20 C19 H19A 109.1 . . ?
O14 C19 H19B 109.1 . . ?
C20 C19 H19B 109.1 . . ?
H19A C19 H19B 107.9 . . ?
C24 N2 C20 119.9(3) . . ?
C24 N2 Mn4 125.4(2) . . ?
C20 N2 Mn4 114.69(19) . . ?
C21 C20 N2 120.3(3) . . ?
C21 C20 C19 123.7(3) . . ?
N2 C20 C19 116.0(3) . . ?
C22 C21 C20 119.6(3) . . ?
C22 C21 H21 120.2 . . ?
C20 C21 H21 120.2 . . ?
C21 C22 C23 120.0(3) . . ?
C21 C22 H22 120.0 . . ?
C23 C22 H22 120.0 . . ?
C22 C23 C24 120.6(3) . . ?
C22 C23 H23 119.7 . . ?
C24 C23 H23 119.7 . . ?
N2 C24 C23 119.6(3) . . ?
N2 C24 H24 120.2 . . ?
C23 C24 H24 120.2 . . ?
C25 N3 C29 120.0(3) . . ?
C25 N3 Mn1 121.5(2) . . ?
C29 N3 Mn1 118.06(18) . . ?
N3 C25 C26 119.8(3) . . ?
N3 C25 H25 120.1 . . ?
C26 C25 H25 120.1 . . ?
C25 C26 C27 120.2(3) . . ?
C25 C26 H26 119.9 . . ?
C27 C26 H26 119.9 . . ?
C28 C27 C26 119.4(3) . . ?
C28 C27 H27 120.3 . . ?
C26 C27 H27 120.3 . . ?
C29 C28 C27 120.5(3) . . ?
C29 C28 H28 119.7 . . ?
C27 C28 H28 119.7 . . ?
C28 C29 N3 120.0(3) . . ?
C28 C29 C30 126.8(3) . . ?
N3 C29 C30 113.2(3) . . ?
O16 C30 O15 112.5(2) . . ?
O16 C30 C29 107.7(2) . . ?
O15 C30 C29 113.2(3) . . ?
O16 C30 C31 110.7(3) . . ?
O15 C30 C31 110.9(3) . . ?
C29 C30 C31 101.3(2) . . ?
C32 C31 N4 119.9(3) . . ?
C32 C31 C30 128.9(3) . . ?
N4 C31 C30 111.0(2) . . ?
C33 C32 C31 120.0(3) . . ?
C33 C32 H32 120.0 . . ?
C31 C32 H32 120.0 . . ?
C32 C33 C34 120.7(3) . . ?
C32 C33 H33 119.7 . . ?
C34 C33 H33 119.7 . . ?
C33 C34 C35 119.6(3) . . ?
C33 C34 H34 120.2 . . ?
C35 C34 H34 120.2 . . ?
N4 C35 C34 119.8(3) . . ?
N4 C35 H35 120.1 . . ?
C34 C35 H35 120.1 . . ?
O1C Cl1 O1D 115.1(2) . . ?
O1C Cl1 O1A 108.8(2) . . ?
O1D Cl1 O1A 115.5(2) . . ?
O1C Cl1 O1B 106.4(2) . . ?
O1D Cl1 O1B 104.5(2) . . ?
O1A Cl1 O1B 105.5(2) . . ?
O1 Mn1 O15 101.25(8) . . ?
O1 Mn1 O13 154.08(9) . . ?
O15 Mn1 O13 99.48(8) . . ?
O1 Mn1 N3 86.65(9) . . ?
O15 Mn1 N3 71.92(8) . . ?
O13 Mn1 N3 85.15(9) . . ?
O1 Mn1 O17 104.28(8) . . ?
O15 Mn1 O17 71.62(7) . . ?
O13 Mn1 O17 96.90(8) . . ?
N3 Mn1 O17 143.31(9) . . ?
O1 Mn1 N1 86.46(10) . . ?
O15 Mn1 N1 172.18(9) . . ?
O13 Mn1 N1 73.51(9) . . ?
N3 Mn1 N1 110.28(10) . . ?
O17 Mn1 N1 105.34(9) . . ?
O1 Mn1 Mn2 112.12(6) . . ?
O15 Mn1 Mn2 34.74(5) . . ?
O13 Mn1 Mn2 93.76(6) . . ?
N3 Mn1 Mn2 105.49(7) . . ?
O17 Mn1 Mn2 37.87(5) . . ?
N1 Mn1 Mn2 140.52(7) . . ?
O15 Mn2 O20 101.27(9) . 5_666 ?
O15 Mn2 O18 163.31(9) . . ?
O20 Mn2 O18 95.22(9) 5_666 . ?
O15 Mn2 O17 82.66(8) . . ?
O20 Mn2 O17 172.03(9) 5_666 . ?
O18 Mn2 O17 81.31(8) . . ?
O15 Mn2 O4 91.71(8) . . ?
O20 Mn2 O4 92.01(8) 5_666 . ?
O18 Mn2 O4 85.05(8) . . ?
O17 Mn2 O4 94.82(8) . . ?
O15 Mn2 O8 98.11(8) . . ?
O20 Mn2 O8 90.38(8) 5_666 . ?
O18 Mn2 O8 84.28(8) . . ?
O17 Mn2 O8 82.16(8) . . ?
O4 Mn2 O8 169.24(7) . . ?
O15 Mn2 Mn3 120.86(6) . . ?
O20 Mn2 Mn3 137.14(6) 5_666 . ?
O18 Mn2 Mn3 42.46(6) . . ?
O17 Mn2 Mn3 40.90(6) . . ?
O4 Mn2 Mn3 80.01(6) . . ?
O8 Mn2 Mn3 91.12(5) . . ?
O15 Mn2 Mn5 148.34(7) . . ?
O20 Mn2 Mn5 86.19(6) 5_666 . ?
O18 Mn2 Mn5 34.86(6) . . ?
O17 Mn2 Mn5 86.90(6) . . ?
O4 Mn2 Mn5 118.98(6) . . ?
O8 Mn2 Mn5 50.72(5) . . ?
Mn3 Mn2 Mn5 62.624(16) . . ?
O15 Mn2 Mn1 40.64(6) . . ?
O20 Mn2 Mn1 141.68(7) 5_666 . ?
O18 Mn2 Mn1 122.70(6) . . ?
O17 Mn2 Mn1 43.23(6) . . ?
O4 Mn2 Mn1 86.47(5) . . ?
O8 Mn2 Mn1 98.11(5) . . ?
Mn3 Mn2 Mn1 80.268(16) . . ?
Mn5 Mn2 Mn1 127.536(18) . . ?
O17 Mn3 O18 86.58(9) . . ?
O17 Mn3 O5 90.85(9) . . ?
O18 Mn3 O5 168.58(9) . . ?
O17 Mn3 O21 173.54(9) . . ?
O18 Mn3 O21 90.98(9) . . ?
O5 Mn3 O21 90.38(9) . . ?
O17 Mn3 O3 94.19(9) . . ?
O18 Mn3 O3 90.66(8) . . ?
O5 Mn3 O3 100.63(8) . . ?
O21 Mn3 O3 91.82(8) . . ?
O17 Mn3 O14 88.76(8) . . ?
O18 Mn3 O14 73.75(8) . . ?
O5 Mn3 O14 95.09(8) . . ?
O21 Mn3 O14 84.81(8) . . ?
O3 Mn3 O14 163.95(8) . . ?
O17 Mn3 Mn2 44.46(6) . . ?
O18 Mn3 Mn2 44.38(6) . . ?
O5 Mn3 Mn2 135.10(7) . . ?
O21 Mn3 Mn2 134.50(6) . . ?
O3 Mn3 Mn2 82.24(6) . . ?
O14 Mn3 Mn2 88.93(5) . . ?
O17 Mn3 Mn4 44.21(7) . . ?
O18 Mn3 Mn4 88.02(6) . . ?
O5 Mn3 Mn4 82.41(6) . . ?
O21 Mn3 Mn4 129.77(6) . . ?
O3 Mn3 Mn4 138.39(6) . . ?
O14 Mn3 Mn4 46.94(5) . . ?
Mn2 Mn3 Mn4 68.166(17) . . ?
O17 Mn3 Mn5 90.22(7) . . ?
O18 Mn3 Mn5 35.06(6) . . ?
O5 Mn3 Mn5 133.97(6) . . ?
O21 Mn3 Mn5 84.37(6) . . ?
O3 Mn3 Mn5 125.17(6) . . ?
O14 Mn3 Mn5 38.93(5) . . ?
Mn2 Mn3 Mn5 63.923(16) . . ?
Mn4 Mn3 Mn5 67.083(16) . . ?
O2 Mn4 O17 112.02(8) . . ?
O2 Mn4 O6 99.03(8) . . ?
O17 Mn4 O6 81.49(8) . . ?
O2 Mn4 N2 92.12(9) . . ?
O17 Mn4 N2 155.59(9) . . ?
O6 Mn4 N2 91.55(9) . . ?
O2 Mn4 O8 99.49(8) . . ?
O17 Mn4 O8 80.82(8) . . ?
O6 Mn4 O8 158.11(8) . . ?
N2 Mn4 O8 99.31(9) . . ?
O2 Mn4 O14 166.11(8) . . ?
O17 Mn4 O14 81.38(7) . . ?
O6 Mn4 O14 86.22(8) . . ?
N2 Mn4 O14 74.80(8) . . ?
O8 Mn4 O14 78.48(7) . . ?
O2 Mn4 Mn3 146.29(6) . . ?
O17 Mn4 Mn3 35.84(5) . . ?
O6 Mn4 Mn3 71.56(6) . . ?
N2 Mn4 Mn3 119.80(7) . . ?
O8 Mn4 Mn3 86.56(5) . . ?
O14 Mn4 Mn3 47.59(5) . . ?
O19 Mn5 O18 87.81(9) . . ?
O19 Mn5 O14 169.82(9) . . ?
O18 Mn5 O14 82.52(9) . . ?
O19 Mn5 O10 96.63(9) . . ?
O18 Mn5 O10 165.20(9) . . ?
O14 Mn5 O10 91.99(8) . . ?
O19 Mn5 O12 93.72(8) . . ?
O18 Mn5 O12 97.21(9) . . ?
O14 Mn5 O12 90.66(8) . . ?
O10 Mn5 O12 96.59(9) . . ?
O19 Mn5 O8 96.00(8) . . ?
O18 Mn5 O8 83.67(8) . . ?
O14 Mn5 O8 79.82(7) . . ?
O10 Mn5 O8 81.83(8) . . ?
O12 Mn5 O8 170.27(8) . . ?
O19 Mn5 Mn3 122.88(7) . . ?
O18 Mn5 Mn3 35.13(6) . . ?
O14 Mn5 Mn3 47.66(6) . . ?
O10 Mn5 Mn3 138.87(6) . . ?
O12 Mn5 Mn3 92.11(6) . . ?
O8 Mn5 Mn3 83.02(5) . . ?
O19 Mn5 Mn2 83.81(6) . . ?
O18 Mn5 Mn2 36.38(6) . . ?
O14 Mn5 Mn2 86.51(6) . . ?
O10 Mn5 Mn2 129.90(6) . . ?
O12 Mn5 Mn2 133.48(6) . . ?
O8 Mn5 Mn2 48.59(5) . . ?
Mn3 Mn5 Mn2 53.453(14) . . ?
O19 Mn5 Mn6 31.58(6) . . ?
O18 Mn5 Mn6 116.87(6) . . ?
O14 Mn5 Mn6 158.57(7) . . ?
O10 Mn5 Mn6 71.31(6) . . ?
O12 Mn5 Mn6 78.44(6) . . ?
O8 Mn5 Mn6 109.88(5) . . ?
Mn3 Mn5 Mn6 149.67(2) . . ?
Mn2 Mn5 Mn6 114.400(18) . . ?
O19 Mn6 O20 80.13(8) . . ?
O19 Mn6 O16 170.12(9) . 5_666 ?
O20 Mn6 O16 91.28(9) . 5_666 ?
O19 Mn6 O11 94.03(8) . . ?
O20 Mn6 O11 173.29(8) . . ?
O16 Mn6 O11 94.81(8) 5_666 . ?
O19 Mn6 N4 99.50(9) . 5_666 ?
O20 Mn6 N4 100.69(9) . 5_666 ?
O16 Mn6 N4 77.18(9) 5_666 5_666 ?
O11 Mn6 N4 83.44(9) . 5_666 ?
O19 Mn6 O9 98.87(8) . . ?
O20 Mn6 O9 92.24(8) . . ?
O16 Mn6 O9 86.24(8) 5_666 . ?
O11 Mn6 O9 85.37(8) . . ?
N4 Mn6 O9 159.08(9) 5_666 . ?
O19 Mn6 Mn7 40.07(6) . . ?
O20 Mn6 Mn7 40.18(6) . . ?
O16 Mn6 Mn7 130.90(6) 5_666 . ?
O11 Mn6 Mn7 134.10(6) . . ?
N4 Mn6 Mn7 100.79(7) 5_666 . ?
O9 Mn6 Mn7 99.70(5) . . ?
O19 Mn6 Mn5 30.97(6) . . ?
O20 Mn6 Mn5 103.35(6) . . ?
O16 Mn6 Mn5 158.61(6) 5_666 . ?
O11 Mn6 Mn5 70.03(6) . . ?
N4 Mn6 Mn5 114.46(7) 5_666 . ?
O9 Mn6 Mn5 77.79(5) . . ?
Mn7 Mn6 Mn5 66.724(13) . . ?
O20 Mn7 O20 180.00(5) . 5_666 ?
O20 Mn7 O19 82.74(9) . . ?
O20 Mn7 O19 97.26(9) 5_666 . ?
O20 Mn7 O19 97.26(9) . 5_666 ?
O20 Mn7 O19 82.74(9) 5_666 5_666 ?
O19 Mn7 O19 180.00(9) . 5_666 ?
O20 Mn7 O7 92.61(8) . 5_666 ?
O20 Mn7 O7 87.39(8) 5_666 5_666 ?
O19 Mn7 O7 88.74(8) . 5_666 ?
O19 Mn7 O7 91.26(8) 5_666 5_666 ?
O20 Mn7 O7 87.39(8) . . ?
O20 Mn7 O7 92.61(8) 5_666 . ?
O19 Mn7 O7 91.26(8) . . ?
O19 Mn7 O7 88.74(8) 5_666 . ?
O7 Mn7 O7 180.00(7) 5_666 . ?
O20 Mn7 Mn6 42.53(6) . . ?
O20 Mn7 Mn6 137.47(6) 5_666 . ?
O19 Mn7 Mn6 40.33(6) . . ?
O19 Mn7 Mn6 139.67(6) 5_666 . ?
O7 Mn7 Mn6 88.28(5) 5_666 . ?
O7 Mn7 Mn6 91.72(5) . . ?
O20 Mn7 Mn6 137.47(6) . 5_666 ?
O20 Mn7 Mn6 42.53(6) 5_666 5_666 ?
O19 Mn7 Mn6 139.67(6) . 5_666 ?
O19 Mn7 Mn6 40.33(6) 5_666 5_666 ?
O7 Mn7 Mn6 91.72(5) 5_666 5_666 ?
O7 Mn7 Mn6 88.28(5) . 5_666 ?
Mn6 Mn7 Mn6 180.000(1) . 5_666 ?
C35 N4 C31 120.1(2) . . ?
C35 N4 Mn6 128.0(2) . 5_666 ?
C31 N4 Mn6 111.30(18) . 5_666 ?
C1 O1 Mn1 142.32(19) . . ?
C1 O2 Mn4 129.6(2) . . ?
C3 O3 Mn3 129.7(2) . . ?
C3 O4 Mn2 127.0(2) . . ?
C5 O5 Mn3 122.15(18) . . ?
C5 O6 Mn4 130.8(2) . . ?
C7 O7 Mn7 119.68(19) . . ?
C7 O8 Mn4 140.5(2) . . ?
C7 O8 Mn2 123.0(2) . . ?
Mn4 O8 Mn2 91.54(7) . . ?
C7 O8 Mn5 109.54(17) . . ?
Mn4 O8 Mn5 93.34(7) . . ?
Mn2 O8 Mn5 80.69(6) . . ?
C9 O9 Mn6 118.2(2) . . ?
C9 O10 Mn5 139.8(2) . . ?
C11 O11 Mn6 134.9(2) . . ?
C11 O12 Mn5 120.9(2) . . ?
C13 O13 Mn1 118.80(18) . . ?
C19 O14 Mn5 121.33(17) . . ?
C19 O14 Mn4 111.02(17) . . ?
Mn5 O14 Mn4 108.17(8) . . ?
C19 O14 Mn3 131.04(16) . . ?
Mn5 O14 Mn3 93.41(8) . . ?
Mn4 O14 Mn3 85.46(7) . . ?
C30 O15 Mn2 131.66(17) . . ?
C30 O15 Mn1 122.73(17) . . ?
Mn2 O15 Mn1 104.62(9) . . ?
C30 O16 Mn6 114.64(17) . 5_666 ?
Mn3 O17 Mn2 94.65(9) . . ?
Mn3 O17 Mn4 99.95(9) . . ?
Mn2 O17 Mn4 105.47(9) . . ?
Mn3 O17 Mn1 145.65(11) . . ?
Mn2 O17 Mn1 98.90(9) . . ?
Mn4 O17 Mn1 106.51(8) . . ?
Mn5 O18 Mn3 109.82(10) . . ?
Mn5 O18 Mn2 108.76(10) . . ?
Mn3 O18 Mn2 93.17(8) . . ?
Mn5 O19 Mn7 127.79(10) . . ?
Mn5 O19 Mn6 117.46(11) . . ?
Mn7 O19 Mn6 99.60(9) . . ?
Mn7 O20 Mn2 129.24(11) . 5_666 ?
Mn7 O20 Mn6 97.28(9) . . ?
Mn2 O20 Mn6 122.41(11) 5_666 . ?
Mn3 O21 H21B 106.7 . . ?
Mn3 O21 H21A 106.6 . . ?
H21B O21 H21A 106.6 . . ?
H22B O22 H22A 109.5 . . ?
H23A O23 H23B 109.5 . . ?
H24B O24 H24A 109.5 . . ?
H25B O25 H25A 109.5 . . ?
H26A O26 H26B 109.5 . . ?
H27A O27 H27B 109.5 . . ?
H28A O28 H28B 109.5 . . ?
H29A O29 H29B 109.5 . . ?

loop_
_geom_bond_atom_site_label_1
_geom_bond_atom_site_label_2
_geom_bond_distance
_geom_bond_site_symmetry_2
_geom_bond_publ_flag
C1 O2 1.263(4) . ?
C1 O1 1.299(4) . ?
C1 C2 1.466(4) . ?
C2 H2A 0.9600 . ?
C2 H2B 0.9600 . ?
C2 H2C 0.9600 . ?
C3 O4 1.202(4) . ?
C3 O3 1.254(4) . ?
C3 C4 1.423(4) . ?
C4 H4A 0.9600 . ?
C4 H4B 0.9600 . ?
C4 H4C 0.9600 . ?
C5 O6 1.055(3) . ?
C5 O5 1.286(4) . ?
C5 C6 1.468(4) . ?
C6 H6A 0.9600 . ?
C6 H6B 0.9600 . ?
C6 H6C 0.9600 . ?
C7 O7 1.263(4) . ?
C7 O8 1.295(4) . ?
C7 C8 1.603(4) . ?
C8 H8A 0.9600 . ?
C8 H8B 0.9600 . ?
C8 H8C 0.9600 . ?
C9 O9 1.168(3) . ?
C9 O10 1.207(3) . ?
C9 C10 1.539(4) . ?
C10 H10A 0.9600 . ?
C10 H10B 0.9600 . ?
C10 H10C 0.9600 . ?
C11 O11 1.222(4) . ?
C11 O12 1.285(4) . ?
C11 C12 1.441(4) . ?
C12 H12A 0.9600 . ?
C12 H12B 0.9600 . ?
C12 H12C 0.9600 . ?
C13 O13 1.437(4) . ?
C13 C14 1.474(4) . ?
C13 H13A 0.9700 . ?
C13 H13B 0.9700 . ?
N1 C18 1.389(4) . ?
N1 C14 1.394(4) . ?
N1 Mn1 2.213(2) . ?
C14 C15 1.388(4) . ?
C15 C16 1.394(5) . ?
C15 H15 0.9300 . ?
C16 C17 1.381(5) . ?
C16 H16 0.9300 . ?
C17 C18 1.387(4) . ?
C17 H17 0.9300 . ?
C18 H18 0.9300 . ?
C19 O14 1.379(4) . ?
C19 C20 1.529(4) . ?
C19 H19A 0.9700 . ?
C19 H19B 0.9700 . ?
N2 C24 1.388(4) . ?
N2 C20 1.396(4) . ?
N2 Mn4 2.202(3) . ?
C20 C21 1.390(4) . ?
C21 C22 1.388(4) . ?
C21 H21 0.9300 . ?
C22 C23 1.388(5) . ?
C22 H22 0.9300 . ?
C23 C24 1.389(5) . ?
C23 H23 0.9300 . ?
C24 H24 0.9300 . ?
N3 C25 1.386(4) . ?
N3 C29 1.391(4) . ?
N3 Mn1 2.189(3) . ?
C25 C26 1.390(5) . ?
C25 H25 0.9300 . ?
C26 C27 1.395(5) . ?
C26 H26 0.9300 . ?
C27 C28 1.386(4) . ?
C27 H27 0.9300 . ?
C28 C29 1.382(4) . ?
C28 H28 0.9300 . ?
C29 C30 1.461(4) . ?
C30 O16 1.284(4) . ?
C30 O15 1.320(4) . ?
C30 C31 1.530(4) . ?
C31 C32 1.387(4) . ?
C31 N4 1.393(4) . ?
C32 C33 1.384(4) . ?
C32 H32 0.9300 . ?
C33 C34 1.387(4) . ?
C33 H33 0.9300 . ?
C34 C35 1.399(4) . ?
C34 H34 0.9300 . ?
C35 N4 1.392(4) . ?
C35 H35 0.9300 . ?
Cl1 O1C 1.408(5) . ?
Cl1 O1D 1.423(4) . ?
Cl1 O1A 1.626(4) . ?
Cl1 O1B 1.692(4) . ?
Mn1 O1 2.019(2) . ?
Mn1 O15 2.1348(19) . ?
Mn1 O13 2.167(2) . ?
Mn1 O17 2.199(2) . ?
Mn1 Mn2 3.1716(6) . ?
Mn2 O15 1.8678(19) . ?
Mn2 O20 1.894(2) 5_666 ?
Mn2 O18 1.9645(19) . ?
Mn2 O17 1.971(2) . ?
Mn2 O4 2.290(2) . ?
Mn2 O8 2.383(2) . ?
Mn2 Mn3 2.8047(7) . ?
Mn2 Mn5 3.1359(7) . ?
Mn3 O17 1.842(2) . ?
Mn3 O18 1.896(2) . ?
Mn3 O5 1.972(2) . ?
Mn3 O21 2.061(2) . ?
Mn3 O3 2.161(2) . ?
Mn3 O14 2.296(2) . ?
Mn3 Mn4 3.0993(7) . ?
Mn3 Mn5 3.1002(7) . ?
Mn4 O2 2.058(2) . ?
Mn4 O17 2.194(2) . ?
Mn4 O6 2.201(2) . ?
Mn4 O8 2.245(2) . ?
Mn4 O14 2.272(2) . ?
Mn5 O19 1.865(2) . ?
Mn5 O18 1.893(2) . ?
Mn5 O14 1.9515(19) . ?
Mn5 O10 1.990(2) . ?
Mn5 O12 2.110(2) . ?
Mn5 O8 2.460(2) . ?
Mn5 Mn6 3.2162(6) . ?
Mn6 O19 1.898(2) . ?
Mn6 O20 1.971(2) . ?
Mn6 O16 2.0161(19) 5_666 ?
Mn6 O11 2.079(2) . ?
Mn6 N4 2.153(2) 5_666 ?
Mn6 O9 2.227(2) . ?
Mn6 Mn7 2.8915(5) . ?
Mn7 O20 1.881(2) . ?
Mn7 O20 1.881(2) 5_666 ?
Mn7 O19 1.8877(19) . ?
Mn7 O19 1.8877(19) 5_666 ?
Mn7 O7 2.291(2) 5_666 ?
Mn7 O7 2.291(2) . ?
Mn7 Mn6 2.8915(5) 5_666 ?
N4 Mn6 2.153(2) 5_666 ?
O16 Mn6 2.0161(19) 5_666 ?
O20 Mn2 1.894(2) 5_666 ?
O21 H21B 0.8500 . ?
O21 H21A 0.8502 . ?
O22 H22B 0.8500 . ?
O22 H22A 0.8501 . ?
O23 H23A 0.8499 . ?
O23 H23B 0.8500 . ?
O24 H24B 0.8499 . ?
O24 H24A 0.8501 . ?
O25 H25B 0.8499 . ?
O25 H25A 0.8500 . ?
O26 H26A 0.8499 . ?
O26 H26B 0.8501 . ?
O27 H27A 0.8502 . ?
O27 H27B 0.8500 . ?
O28 H28A 0.8499 . ?
O28 H28B 0.8501 . ?
O29 H29A 0.8499 . ?
O29 H29B 0.8499 . ?

loop_
_geom_torsion_atom_site_label_1
_geom_torsion_atom_site_label_2
_geom_torsion_atom_site_label_3
_geom_torsion_atom_site_label_4
_geom_torsion
_geom_torsion_site_symmetry_1
_geom_torsion_site_symmetry_2
_geom_torsion_site_symmetry_3
_geom_torsion_site_symmetry_4
_geom_torsion_publ_flag
C18 N1 C14 C15 -0.7(4) . . . . ?
Mn1 N1 C14 C15 179.2(2) . . . . ?
C18 N1 C14 C13 -171.2(3) . . . . ?
Mn1 N1 C14 C13 8.7(4) . . . . ?
O13 C13 C14 C15 -165.3(3) . . . . ?
O13 C13 C14 N1 4.9(4) . . . . ?
N1 C14 C15 C16 0.5(5) . . . . ?
C13 C14 C15 C16 170.3(3) . . . . ?
C14 C15 C16 C17 -0.1(5) . . . . ?
C15 C16 C17 C18 0.0(5) . . . . ?
C16 C17 C18 N1 -0.3(5) . . . . ?
C14 N1 C18 C17 0.6(4) . . . . ?
Mn1 N1 C18 C17 -179.3(2) . . . . ?
C24 N2 C20 C21 0.7(4) . . . . ?
Mn4 N2 C20 C21 179.7(2) . . . . ?
C24 N2 C20 C19 179.8(2) . . . . ?
Mn4 N2 C20 C19 -1.1(3) . . . . ?
O14 C19 C20 C21 154.7(3) . . . . ?
O14 C19 C20 N2 -24.4(3) . . . . ?
N2 C20 C21 C22 -0.1(5) . . . . ?
C19 C20 C21 C22 -179.1(3) . . . . ?
C20 C21 C22 C23 -0.4(5) . . . . ?
C21 C22 C23 C24 0.2(5) . . . . ?
C20 N2 C24 C23 -0.8(4) . . . . ?
Mn4 N2 C24 C23 -179.8(2) . . . . ?
C22 C23 C24 N2 0.4(5) . . . . ?
C29 N3 C25 C26 0.0(4) . . . . ?
Mn1 N3 C25 C26 172.9(2) . . . . ?
N3 C25 C26 C27 -0.3(4) . . . . ?
C25 C26 C27 C28 0.1(4) . . . . ?
C26 C27 C28 C29 0.3(4) . . . . ?
C27 C28 C29 N3 -0.6(4) . . . . ?
C27 C28 C29 C30 -179.6(3) . . . . ?
C25 N3 C29 C28 0.4(4) . . . . ?
Mn1 N3 C29 C28 -172.7(2) . . . . ?
C25 N3 C29 C30 179.6(3) . . . . ?
Mn1 N3 C29 C30 6.5(3) . . . . ?
C28 C29 C30 O16 43.7(4) . . . . ?
N3 C29 C30 O16 -135.4(3) . . . . ?
C28 C29 C30 O15 168.8(3) . . . . ?
N3 C29 C30 O15 -10.4(3) . . . . ?
C28 C29 C30 C31 -72.4(4) . . . . ?
N3 C29 C30 C31 108.4(3) . . . . ?
O16 C30 C31 C32 -147.8(3) . . . . ?
O15 C30 C31 C32 86.5(4) . . . . ?
C29 C30 C31 C32 -33.9(4) . . . . ?
O16 C30 C31 N4 36.1(4) . . . . ?
O15 C30 C31 N4 -89.5(3) . . . . ?
C29 C30 C31 N4 150.1(3) . . . . ?
N4 C31 C32 C33 -0.1(5) . . . . ?
C30 C31 C32 C33 -175.8(3) . . . . ?
C31 C32 C33 C34 -0.3(5) . . . . ?
C32 C33 C34 C35 0.4(5) . . . . ?
C33 C34 C35 N4 -0.1(5) . . . . ?
C25 N3 Mn1 O1 82.8(2) . . . . ?
C29 N3 Mn1 O1 -104.2(2) . . . . ?
C25 N3 Mn1 O15 -174.2(2) . . . . ?
C29 N3 Mn1 O15 -1.19(19) . . . . ?
C25 N3 Mn1 O13 -72.5(2) . . . . ?
C29 N3 Mn1 O13 100.4(2) . . . . ?
C25 N3 Mn1 O17 -167.58(19) . . . . ?
C29 N3 Mn1 O17 5.4(3) . . . . ?
C25 N3 Mn1 N1 -2.1(3) . . . . ?
C29 N3 Mn1 N1 170.9(2) . . . . ?
C25 N3 Mn1 Mn2 -165.1(2) . . . . ?
C29 N3 Mn1 Mn2 7.9(2) . . . . ?
C18 N1 Mn1 O1 3.4(2) . . . . ?
C14 N1 Mn1 O1 -176.5(2) . . . . ?
C18 N1 Mn1 O13 166.8(3) . . . . ?
C14 N1 Mn1 O13 -13.1(2) . . . . ?
C18 N1 Mn1 N3 88.5(2) . . . . ?
C14 N1 Mn1 N3 -91.4(2) . . . . ?
C18 N1 Mn1 O17 -100.4(2) . . . . ?
C14 N1 Mn1 O17 79.7(2) . . . . ?
C18 N1 Mn1 Mn2 -117.8(2) . . . . ?
C14 N1 Mn1 Mn2 62.3(3) . . . . ?
O1 Mn1 Mn2 O15 77.48(12) . . . . ?
O13 Mn1 Mn2 O15 -101.23(11) . . . . ?
N3 Mn1 Mn2 O15 -15.22(12) . . . . ?
O17 Mn1 Mn2 O15 162.37(13) . . . . ?
N1 Mn1 Mn2 O15 -169.66(15) . . . . ?
O1 Mn1 Mn2 O20 85.47(13) . . . 5_666 ?
O15 Mn1 Mn2 O20 7.99(14) . . . 5_666 ?
O13 Mn1 Mn2 O20 -93.23(12) . . . 5_666 ?
N3 Mn1 Mn2 O20 -7.23(13) . . . 5_666 ?
O17 Mn1 Mn2 O20 170.37(14) . . . 5_666 ?
N1 Mn1 Mn2 O20 -161.67(15) . . . 5_666 ?
O1 Mn1 Mn2 O18 -103.94(10) . . . . ?
O15 Mn1 Mn2 O18 178.58(12) . . . . ?
O13 Mn1 Mn2 O18 77.36(9) . . . . ?
N3 Mn1 Mn2 O18 163.36(10) . . . . ?
O17 Mn1 Mn2 O18 -19.04(11) . . . . ?
N1 Mn1 Mn2 O18 8.92(14) . . . . ?
O1 Mn1 Mn2 O17 -84.89(11) . . . . ?
O15 Mn1 Mn2 O17 -162.37(13) . . . . ?
O13 Mn1 Mn2 O17 96.40(11) . . . . ?
N3 Mn1 Mn2 O17 -177.60(11) . . . . ?
N1 Mn1 Mn2 O17 27.97(14) . . . . ?
O1 Mn1 Mn2 O4 174.24(9) . . . . ?
O15 Mn1 Mn2 O4 96.76(11) . . . . ?
O13 Mn1 Mn2 O4 -4.46(8) . . . . ?
N3 Mn1 Mn2 O4 81.54(9) . . . . ?
O17 Mn1 Mn2 O4 -100.86(10) . . . . ?
N1 Mn1 Mn2 O4 -72.89(13) . . . . ?
O1 Mn1 Mn2 O8 -15.55(9) . . . . ?
O15 Mn1 Mn2 O8 -93.03(11) . . . . ?
O13 Mn1 Mn2 O8 165.75(8) . . . . ?
N3 Mn1 Mn2 O8 -108.25(9) . . . . ?
O17 Mn1 Mn2 O8 69.35(10) . . . . ?
N1 Mn1 Mn2 O8 97.31(13) . . . . ?
O1 Mn1 Mn2 Mn3 -105.30(7) . . . . ?
O15 Mn1 Mn2 Mn3 177.22(10) . . . . ?
O13 Mn1 Mn2 Mn3 75.99(6) . . . . ?
N3 Mn1 Mn2 Mn3 162.00(7) . . . . ?
O17 Mn1 Mn2 Mn3 -20.41(9) . . . . ?
N1 Mn1 Mn2 Mn3 7.56(12) . . . . ?
O1 Mn1 Mn2 Mn5 -61.37(8) . . . . ?
O15 Mn1 Mn2 Mn5 -138.85(10) . . . . ?
O13 Mn1 Mn2 Mn5 119.93(6) . . . . ?
N3 Mn1 Mn2 Mn5 -154.07(7) . . . . ?
O17 Mn1 Mn2 Mn5 23.53(9) . . . . ?
N1 Mn1 Mn2 Mn5 51.50(12) . . . . ?
O15 Mn2 Mn3 O17 23.50(12) . . . . ?
O20 Mn2 Mn3 O17 -168.42(14) 5_666 . . . ?
O18 Mn2 Mn3 O17 -156.91(13) . . . . ?
O4 Mn2 Mn3 O17 109.49(11) . . . . ?
O8 Mn2 Mn3 O17 -76.64(11) . . . . ?
Mn5 Mn2 Mn3 O17 -120.32(9) . . . . ?
Mn1 Mn2 Mn3 O17 21.39(9) . . . . ?
O15 Mn2 Mn3 O18 -179.59(12) . . . . ?
O20 Mn2 Mn3 O18 -11.51(13) 5_666 . . . ?
O17 Mn2 Mn3 O18 156.91(13) . . . . ?
O4 Mn2 Mn3 O18 -93.60(10) . . . . ?
O8 Mn2 Mn3 O18 80.27(10) . . . . ?
Mn5 Mn2 Mn3 O18 36.59(9) . . . . ?
Mn1 Mn2 Mn3 O18 178.30(9) . . . . ?
O15 Mn2 Mn3 O5 16.67(12) . . . . ?
O20 Mn2 Mn3 O5 -175.25(12) 5_666 . . . ?
O18 Mn2 Mn3 O5 -163.74(12) . . . . ?
O17 Mn2 Mn3 O5 -6.83(13) . . . . ?
O4 Mn2 Mn3 O5 102.66(10) . . . . ?
O8 Mn2 Mn3 O5 -83.47(10) . . . . ?
Mn5 Mn2 Mn3 O5 -127.15(9) . . . . ?
Mn1 Mn2 Mn3 O5 14.56(9) . . . . ?
O15 Mn2 Mn3 O21 -165.53(11) . . . . ?
O20 Mn2 Mn3 O21 2.55(13) 5_666 . . . ?
O18 Mn2 Mn3 O21 14.06(12) . . . . ?
O17 Mn2 Mn3 O21 170.97(13) . . . . ?
O4 Mn2 Mn3 O21 -79.54(10) . . . . ?
O8 Mn2 Mn3 O21 94.33(10) . . . . ?
Mn5 Mn2 Mn3 O21 50.65(9) . . . . ?
Mn1 Mn2 Mn3 O21 -167.63(9) . . . . ?
O15 Mn2 Mn3 O3 -80.62(9) . . . . ?
O20 Mn2 Mn3 O3 87.46(11) 5_666 . . . ?
O18 Mn2 Mn3 O3 98.96(10) . . . . ?
O17 Mn2 Mn3 O3 -104.13(11) . . . . ?
O4 Mn2 Mn3 O3 5.36(7) . . . . ?
O8 Mn2 Mn3 O3 179.23(7) . . . . ?
Mn5 Mn2 Mn3 O3 135.55(6) . . . . ?
Mn1 Mn2 Mn3 O3 -82.73(6) . . . . ?
O15 Mn2 Mn3 O14 112.82(9) . . . . ?
O20 Mn2 Mn3 O14 -79.10(11) 5_666 . . . ?
O18 Mn2 Mn3 O14 -67.59(10) . . . . ?
O17 Mn2 Mn3 O14 89.31(11) . . . . ?
O4 Mn2 Mn3 O14 -161.19(7) . . . . ?
O8 Mn2 Mn3 O14 12.67(7) . . . . ?
Mn5 Mn2 Mn3 O14 -31.01(5) . . . . ?
Mn1 Mn2 Mn3 O14 110.71(5) . . . . ?
O15 Mn2 Mn3 Mn4 69.55(8) . . . . ?
O20 Mn2 Mn3 Mn4 -122.37(10) 5_666 . . . ?
O18 Mn2 Mn3 Mn4 -110.87(9) . . . . ?
O17 Mn2 Mn3 Mn4 46.04(9) . . . . ?
O4 Mn2 Mn3 Mn4 155.53(5) . . . . ?
O8 Mn2 Mn3 Mn4 -30.60(5) . . . . ?
Mn5 Mn2 Mn3 Mn4 -74.279(16) . . . . ?
Mn1 Mn2 Mn3 Mn4 67.436(15) . . . . ?
O15 Mn2 Mn3 Mn5 143.82(8) . . . . ?
O20 Mn2 Mn3 Mn5 -48.10(10) 5_666 . . . ?
O18 Mn2 Mn3 Mn5 -36.59(9) . . . . ?
O17 Mn2 Mn3 Mn5 120.32(9) . . . . ?
O4 Mn2 Mn3 Mn5 -130.19(5) . . . . ?
O8 Mn2 Mn3 Mn5 43.68(5) . . . . ?
Mn1 Mn2 Mn3 Mn5 141.715(17) . . . . ?
C24 N2 Mn4 O2 9.4(2) . . . . ?
C20 N2 Mn4 O2 -169.6(2) . . . . ?
C24 N2 Mn4 O17 -178.86(19) . . . . ?
C20 N2 Mn4 O17 2.2(4) . . . . ?
C24 N2 Mn4 O6 108.5(2) . . . . ?
C20 N2 Mn4 O6 -70.5(2) . . . . ?
C24 N2 Mn4 O8 -90.6(2) . . . . ?
C20 N2 Mn4 O8 90.4(2) . . . . ?
C24 N2 Mn4 O14 -165.8(2) . . . . ?
C20 N2 Mn4 O14 15.17(19) . . . . ?
C24 N2 Mn4 Mn3 178.1(2) . . . . ?
C20 N2 Mn4 Mn3 -0.9(2) . . . . ?
O17 Mn3 Mn4 O2 -22.90(14) . . . . ?
O18 Mn3 Mn4 O2 -110.04(12) . . . . ?
O5 Mn3 Mn4 O2 76.21(13) . . . . ?
O21 Mn3 Mn4 O2 160.34(13) . . . . ?
O3 Mn3 Mn4 O2 -21.28(15) . . . . ?
O14 Mn3 Mn4 O2 -179.49(13) . . . . ?
Mn2 Mn3 Mn4 O2 -69.20(11) . . . . ?
Mn5 Mn3 Mn4 O2 -139.04(11) . . . . ?
O18 Mn3 Mn4 O17 -87.13(11) . . . . ?
O5 Mn3 Mn4 O17 99.11(11) . . . . ?
O21 Mn3 Mn4 O17 -176.76(12) . . . . ?
O3 Mn3 Mn4 O17 1.62(12) . . . . ?
O14 Mn3 Mn4 O17 -156.59(11) . . . . ?
Mn2 Mn3 Mn4 O17 -46.30(9) . . . . ?
Mn5 Mn3 Mn4 O17 -116.13(9) . . . . ?
O17 Mn3 Mn4 O6 -101.26(11) . . . . ?
O18 Mn3 Mn4 O6 171.60(8) . . . . ?
O5 Mn3 Mn4 O6 -2.15(9) . . . . ?
O21 Mn3 Mn4 O6 81.98(10) . . . . ?
O3 Mn3 Mn4 O6 -99.64(11) . . . . ?
O14 Mn3 Mn4 O6 102.15(9) . . . . ?
Mn2 Mn3 Mn4 O6 -147.56(6) . . . . ?
Mn5 Mn3 Mn4 O6 142.60(6) . . . . ?
O17 Mn3 Mn4 N2 177.83(12) . . . . ?
O18 Mn3 Mn4 N2 90.70(10) . . . . ?
O5 Mn3 Mn4 N2 -83.06(10) . . . . ?
O21 Mn3 Mn4 N2 1.07(12) . . . . ?
O3 Mn3 Mn4 N2 179.45(12) . . . . ?
O14 Mn3 Mn4 N2 21.24(10) . . . . ?
Mn2 Mn3 Mn4 N2 131.53(8) . . . . ?
Mn5 Mn3 Mn4 N2 61.70(8) . . . . ?
O17 Mn3 Mn4 O8 79.07(10) . . . . ?
O18 Mn3 Mn4 O8 -8.06(8) . . . . ?
O5 Mn3 Mn4 O8 178.18(8) . . . . ?
O21 Mn3 Mn4 O8 -97.69(10) . . . . ?
O3 Mn3 Mn4 O8 80.69(10) . . . . ?
O14 Mn3 Mn4 O8 -77.52(8) . . . . ?
Mn2 Mn3 Mn4 O8 32.77(5) . . . . ?
Mn5 Mn3 Mn4 O8 -37.06(5) . . . . ?
O17 Mn3 Mn4 O14 156.59(11) . . . . ?
O18 Mn3 Mn4 O14 69.46(9) . . . . ?
O5 Mn3 Mn4 O14 -104.30(9) . . . . ?
O21 Mn3 Mn4 O14 -20.17(10) . . . . ?
O3 Mn3 Mn4 O14 158.21(11) . . . . ?
Mn2 Mn3 Mn4 O14 110.29(7) . . . . ?
Mn5 Mn3 Mn4 O14 40.46(6) . . . . ?
O17 Mn3 Mn5 O19 87.47(10) . . . . ?
O18 Mn3 Mn5 O19 3.74(12) . . . . ?
O5 Mn3 Mn5 O19 178.86(11) . . . . ?
O21 Mn3 Mn5 O19 -96.07(9) . . . . ?
O3 Mn3 Mn5 O19 -7.81(10) . . . . ?
O14 Mn3 Mn5 O19 175.22(11) . . . . ?
Mn2 Mn3 Mn5 O19 50.27(7) . . . . ?
Mn4 Mn3 Mn5 O19 126.23(7) . . . . ?
O17 Mn3 Mn5 O18 83.73(12) . . . . ?
O5 Mn3 Mn5 O18 175.12(14) . . . . ?
O21 Mn3 Mn5 O18 -99.81(12) . . . . ?
O3 Mn3 Mn5 O18 -11.55(12) . . . . ?
O14 Mn3 Mn5 O18 171.47(13) . . . . ?
Mn2 Mn3 Mn5 O18 46.53(10) . . . . ?
Mn4 Mn3 Mn5 O18 122.49(10) . . . . ?
O17 Mn3 Mn5 O14 -87.75(10) . . . . ?
O18 Mn3 Mn5 O14 -171.47(13) . . . . ?
O5 Mn3 Mn5 O14 3.64(12) . . . . ?
O21 Mn3 Mn5 O14 88.71(10) . . . . ?
O3 Mn3 Mn5 O14 176.97(10) . . . . ?
Mn2 Mn3 Mn5 O14 -124.94(8) . . . . ?
Mn4 Mn3 Mn5 O14 -48.99(8) . . . . ?
O17 Mn3 Mn5 O10 -74.21(12) . . . . ?
O18 Mn3 Mn5 O10 -157.93(14) . . . . ?
O5 Mn3 Mn5 O10 17.18(13) . . . . ?
O21 Mn3 Mn5 O10 102.25(11) . . . . ?
O3 Mn3 Mn5 O10 -169.49(11) . . . . ?
O14 Mn3 Mn5 O10 13.54(12) . . . . ?
Mn2 Mn3 Mn5 O10 -111.40(10) . . . . ?
Mn4 Mn3 Mn5 O10 -35.45(10) . . . . ?
O17 Mn3 Mn5 O12 -176.72(9) . . . . ?
O18 Mn3 Mn5 O12 99.55(12) . . . . ?
O5 Mn3 Mn5 O12 -85.33(11) . . . . ?
O21 Mn3 Mn5 O12 -0.26(9) . . . . ?
O3 Mn3 Mn5 O12 88.00(9) . . . . ?
O14 Mn3 Mn5 O12 -88.97(10) . . . . ?
Mn2 Mn3 Mn5 O12 146.08(6) . . . . ?
Mn4 Mn3 Mn5 O12 -137.96(6) . . . . ?
O17 Mn3 Mn5 O8 -5.18(8) . . . . ?
O18 Mn3 Mn5 O8 -88.91(11) . . . . ?
O5 Mn3 Mn5 O8 86.21(10) . . . . ?
O21 Mn3 Mn5 O8 171.28(8) . . . . ?
O3 Mn3 Mn5 O8 -100.46(8) . . . . ?
O14 Mn3 Mn5 O8 82.57(9) . . . . ?
Mn2 Mn3 Mn5 O8 -42.38(5) . . . . ?
Mn4 Mn3 Mn5 O8 33.58(5) . . . . ?
O17 Mn3 Mn5 Mn2 37.20(6) . . . . ?
O18 Mn3 Mn5 Mn2 -46.53(10) . . . . ?
O5 Mn3 Mn5 Mn2 128.59(9) . . . . ?
O21 Mn3 Mn5 Mn2 -146.34(6) . . . . ?
O3 Mn3 Mn5 Mn2 -58.08(7) . . . . ?
O14 Mn3 Mn5 Mn2 124.94(8) . . . . ?
Mn4 Mn3 Mn5 Mn2 75.957(16) . . . . ?
O17 Mn3 Mn5 Mn6 112.80(7) . . . . ?
O18 Mn3 Mn5 Mn6 29.07(11) . . . . ?
O5 Mn3 Mn5 Mn6 -155.81(9) . . . . ?
O21 Mn3 Mn5 Mn6 -70.74(7) . . . . ?
O3 Mn3 Mn5 Mn6 17.52(8) . . . . ?
O14 Mn3 Mn5 Mn6 -159.45(9) . . . . ?
Mn2 Mn3 Mn5 Mn6 75.60(4) . . . . ?
Mn4 Mn3 Mn5 Mn6 151.56(4) . . . . ?
O15 Mn2 Mn5 O19 115.41(13) . . . . ?
O20 Mn2 Mn5 O19 10.03(9) 5_666 . . . ?
O18 Mn2 Mn5 O19 -94.74(12) . . . . ?
O17 Mn2 Mn5 O19 -173.95(9) . . . . ?
O4 Mn2 Mn5 O19 -80.16(9) . . . . ?
O8 Mn2 Mn5 O19 103.64(9) . . . . ?
Mn3 Mn2 Mn5 O19 -139.48(6) . . . . ?
Mn1 Mn2 Mn5 O19 170.15(6) . . . . ?
O15 Mn2 Mn5 O18 -149.85(16) . . . . ?
O20 Mn2 Mn5 O18 104.77(12) 5_666 . . . ?
O17 Mn2 Mn5 O18 -79.21(12) . . . . ?
O4 Mn2 Mn5 O18 14.58(12) . . . . ?
O8 Mn2 Mn5 O18 -161.62(12) . . . . ?
Mn3 Mn2 Mn5 O18 -44.74(10) . . . . ?
Mn1 Mn2 Mn5 O18 -95.11(10) . . . . ?
O15 Mn2 Mn5 O14 -67.73(13) . . . . ?
O20 Mn2 Mn5 O14 -173.11(8) 5_666 . . . ?
O18 Mn2 Mn5 O14 82.12(12) . . . . ?
O17 Mn2 Mn5 O14 2.90(8) . . . . ?
O4 Mn2 Mn5 O14 96.70(8) . . . . ?
O8 Mn2 Mn5 O14 -79.50(8) . . . . ?
Mn3 Mn2 Mn5 O14 37.37(6) . . . . ?
Mn1 Mn2 Mn5 O14 -12.99(6) . . . . ?
O15 Mn2 Mn5 O10 21.94(14) . . . . ?
O20 Mn2 Mn5 O10 -83.44(10) 5_666 . . . ?
O18 Mn2 Mn5 O10 171.79(13) . . . . ?
O17 Mn2 Mn5 O10 92.58(10) . . . . ?
O4 Mn2 Mn5 O10 -173.63(10) . . . . ?
O8 Mn2 Mn5 O10 10.17(10) . . . . ?
Mn3 Mn2 Mn5 O10 127.05(8) . . . . ?
Mn1 Mn2 Mn5 O10 76.68(8) . . . . ?
O15 Mn2 Mn5 O12 -155.33(14) . . . . ?
O20 Mn2 Mn5 O12 99.29(10) 5_666 . . . ?
O18 Mn2 Mn5 O12 -5.48(13) . . . . ?
O17 Mn2 Mn5 O12 -84.69(10) . . . . ?
O4 Mn2 Mn5 O12 9.10(11) . . . . ?
O8 Mn2 Mn5 O12 -167.10(10) . . . . ?
Mn3 Mn2 Mn5 O12 -50.22(8) . . . . ?
Mn1 Mn2 Mn5 O12 -100.58(8) . . . . ?
O15 Mn2 Mn5 O8 11.77(13) . . . . ?
O20 Mn2 Mn5 O8 -93.62(9) 5_666 . . . ?
O18 Mn2 Mn5 O8 161.62(12) . . . . ?
O17 Mn2 Mn5 O8 82.40(9) . . . . ?
O4 Mn2 Mn5 O8 176.20(9) . . . . ?
Mn3 Mn2 Mn5 O8 116.87(6) . . . . ?
Mn1 Mn2 Mn5 O8 66.51(7) . . . . ?
O15 Mn2 Mn5 Mn3 -105.11(12) . . . . ?
O20 Mn2 Mn5 Mn3 149.51(6) 5_666 . . . ?
O18 Mn2 Mn5 Mn3 44.74(10) . . . . ?
O17 Mn2 Mn5 Mn3 -34.47(6) . . . . ?
O4 Mn2 Mn5 Mn3 59.32(6) . . . . ?
O8 Mn2 Mn5 Mn3 -116.87(6) . . . . ?
Mn1 Mn2 Mn5 Mn3 -50.36(2) . . . . ?
O15 Mn2 Mn5 Mn6 107.38(12) . . . . ?
O20 Mn2 Mn5 Mn6 2.00(6) 5_666 . . . ?
O18 Mn2 Mn5 Mn6 -102.77(10) . . . . ?
O17 Mn2 Mn5 Mn6 178.02(6) . . . . ?
O4 Mn2 Mn5 Mn6 -88.19(6) . . . . ?
O8 Mn2 Mn5 Mn6 95.62(6) . . . . ?
Mn3 Mn2 Mn5 Mn6 -147.51(2) . . . . ?
Mn1 Mn2 Mn5 Mn6 162.13(2) . . . . ?
O18 Mn5 Mn6 O19 -25.06(13) . . . . ?
O14 Mn5 Mn6 O19 -178.1(2) . . . . ?
O10 Mn5 Mn6 O19 141.53(13) . . . . ?
O12 Mn5 Mn6 O19 -117.35(13) . . . . ?
O8 Mn5 Mn6 O19 67.91(13) . . . . ?
Mn3 Mn5 Mn6 O19 -43.33(12) . . . . ?
Mn2 Mn5 Mn6 O19 15.37(11) . . . . ?
O19 Mn5 Mn6 O20 -42.44(13) . . . . ?
O18 Mn5 Mn6 O20 -67.50(9) . . . . ?
O14 Mn5 Mn6 O20 139.48(17) . . . . ?
O10 Mn5 Mn6 O20 99.09(9) . . . . ?
O12 Mn5 Mn6 O20 -159.79(9) . . . . ?
O8 Mn5 Mn6 O20 25.46(8) . . . . ?
Mn3 Mn5 Mn6 O20 -85.77(7) . . . . ?
Mn2 Mn5 Mn6 O20 -27.07(7) . . . . ?
O19 Mn5 Mn6 O16 -174.4(2) . . . 5_666 ?
O18 Mn5 Mn6 O16 160.53(17) . . . 5_666 ?
O14 Mn5 Mn6 O16 7.5(2) . . . 5_666 ?
O10 Mn5 Mn6 O16 -32.87(18) . . . 5_666 ?
O12 Mn5 Mn6 O16 68.24(18) . . . 5_666 ?
O8 Mn5 Mn6 O16 -106.50(17) . . . 5_666 ?
Mn3 Mn5 Mn6 O16 142.27(16) . . . 5_666 ?
Mn2 Mn5 Mn6 O16 -159.03(16) . . . 5_666 ?
O19 Mn5 Mn6 O11 138.68(13) . . . . ?
O18 Mn5 Mn6 O11 113.62(9) . . . . ?
O14 Mn5 Mn6 O11 -39.40(17) . . . . ?
O10 Mn5 Mn6 O11 -79.79(9) . . . . ?
O12 Mn5 Mn6 O11 21.33(9) . . . . ?
O8 Mn5 Mn6 O11 -153.41(8) . . . . ?
Mn3 Mn5 Mn6 O11 95.35(7) . . . . ?
Mn2 Mn5 Mn6 O11 154.05(7) . . . . ?
O19 Mn5 Mn6 N4 66.07(14) . . . 5_666 ?
O18 Mn5 Mn6 N4 41.01(10) . . . 5_666 ?
O14 Mn5 Mn6 N4 -112.02(18) . . . 5_666 ?
O10 Mn5 Mn6 N4 -152.40(10) . . . 5_666 ?
O12 Mn5 Mn6 N4 -51.28(10) . . . 5_666 ?
O8 Mn5 Mn6 N4 133.97(9) . . . 5_666 ?
Mn3 Mn5 Mn6 N4 22.74(9) . . . 5_666 ?
Mn2 Mn5 Mn6 N4 81.44(8) . . . 5_666 ?
O19 Mn5 Mn6 O9 -131.85(13) . . . . ?
O18 Mn5 Mn6 O9 -156.91(9) . . . . ?
O14 Mn5 Mn6 O9 50.06(17) . . . . ?
O10 Mn5 Mn6 O9 9.68(8) . . . . ?
O12 Mn5 Mn6 O9 110.80(8) . . . . ?
O8 Mn5 Mn6 O9 -63.95(7) . . . . ?
Mn3 Mn5 Mn6 O9 -175.18(6) . . . . ?
Mn2 Mn5 Mn6 O9 -116.48(5) . . . . ?
O19 Mn5 Mn6 Mn7 -25.55(11) . . . . ?
O18 Mn5 Mn6 Mn7 -50.61(7) . . . . ?
O14 Mn5 Mn6 Mn7 156.37(16) . . . . ?
O10 Mn5 Mn6 Mn7 115.98(6) . . . . ?
O12 Mn5 Mn6 Mn7 -142.90(6) . . . . ?
O8 Mn5 Mn6 Mn7 42.36(5) . . . . ?
Mn3 Mn5 Mn6 Mn7 -68.87(4) . . . . ?
Mn2 Mn5 Mn6 Mn7 -10.176(16) . . . . ?
O19 Mn6 Mn7 O20 -174.17(13) . . . . ?
O16 Mn6 Mn7 O20 11.54(12) 5_666 . . . ?
O11 Mn6 Mn7 O20 -174.85(13) . . . . ?
N4 Mn6 Mn7 O20 93.85(12) 5_666 . . . ?
O9 Mn6 Mn7 O20 -81.90(11) . . . . ?
Mn5 Mn6 Mn7 O20 -154.01(9) . . . . ?
O19 Mn6 Mn7 O20 5.83(13) . . . 5_666 ?
O20 Mn6 Mn7 O20 180.0 . . . 5_666 ?
O16 Mn6 Mn7 O20 -168.46(12) 5_666 . . 5_666 ?
O11 Mn6 Mn7 O20 5.15(13) . . . 5_666 ?
N4 Mn6 Mn7 O20 -86.15(12) 5_666 . . 5_666 ?
O9 Mn6 Mn7 O20 98.10(11) . . . 5_666 ?
Mn5 Mn6 Mn7 O20 25.99(9) . . . 5_666 ?
O20 Mn6 Mn7 O19 174.17(13) . . . . ?
O16 Mn6 Mn7 O19 -174.29(12) 5_666 . . . ?
O11 Mn6 Mn7 O19 -0.67(12) . . . . ?
N4 Mn6 Mn7 O19 -91.98(12) 5_666 . . . ?
O9 Mn6 Mn7 O19 92.28(11) . . . . ?
Mn5 Mn6 Mn7 O19 20.17(9) . . . . ?
O19 Mn6 Mn7 O19 180.0 . . . 5_666 ?
O20 Mn6 Mn7 O19 -5.83(13) . . . 5_666 ?
O16 Mn6 Mn7 O19 5.71(12) 5_666 . . 5_666 ?
O11 Mn6 Mn7 O19 179.33(12) . . . 5_666 ?
N4 Mn6 Mn7 O19 88.02(12) 5_666 . . 5_666 ?
O9 Mn6 Mn7 O19 -87.72(11) . . . 5_666 ?
Mn5 Mn6 Mn7 O19 -159.83(9) . . . 5_666 ?
O19 Mn6 Mn7 O7 90.08(11) . . . 5_666 ?
O20 Mn6 Mn7 O7 -95.75(11) . . . 5_666 ?
O16 Mn6 Mn7 O7 -84.21(9) 5_666 . . 5_666 ?
O11 Mn6 Mn7 O7 89.40(10) . . . 5_666 ?
N4 Mn6 Mn7 O7 -1.90(9) 5_666 . . 5_666 ?
O9 Mn6 Mn7 O7 -177.64(7) . . . 5_666 ?
Mn5 Mn6 Mn7 O7 110.24(5) . . . 5_666 ?
O19 Mn6 Mn7 O7 -89.92(11) . . . . ?
O20 Mn6 Mn7 O7 84.25(11) . . . . ?
O16 Mn6 Mn7 O7 95.79(9) 5_666 . . . ?
O11 Mn6 Mn7 O7 -90.60(10) . . . . ?
N4 Mn6 Mn7 O7 178.10(9) 5_666 . . . ?
O9 Mn6 Mn7 O7 2.36(7) . . . . ?
Mn5 Mn6 Mn7 O7 -69.76(5) . . . . ?
O19 Mn6 Mn7 Mn6 -22(88) . . . 5_666 ?
O20 Mn6 Mn7 Mn6 152(88) . . . 5_666 ?
O16 Mn6 Mn7 Mn6 163(88) 5_666 . . 5_666 ?
O11 Mn6 Mn7 Mn6 -23(88) . . . 5_666 ?
N4 Mn6 Mn7 Mn6 -114(88) 5_666 . . 5_666 ?
O9 Mn6 Mn7 Mn6 70(88) . . . 5_666 ?
Mn5 Mn6 Mn7 Mn6 -2(88) . . . 5_666 ?
C34 C35 N4 C31 -0.3(4) . . . . ?
C34 C35 N4 Mn6 -170.1(2) . . . 5_666 ?
C32 C31 N4 C35 0.4(5) . . . . ?
C30 C31 N4 C35 176.8(3) . . . . ?
C32 C31 N4 Mn6 171.7(2) . . . 5_666 ?
C30 C31 N4 Mn6 -11.8(3) . . . 5_666 ?
O2 C1 O1 Mn1 16.3(5) . . . . ?
C2 C1 O1 Mn1 -162.5(3) . . . . ?
O15 Mn1 O1 C1 59.5(3) . . . . ?
O13 Mn1 O1 C1 -158.0(3) . . . . ?
N3 Mn1 O1 C1 130.3(3) . . . . ?
O17 Mn1 O1 C1 -14.2(3) . . . . ?
N1 Mn1 O1 C1 -119.1(3) . . . . ?
Mn2 Mn1 O1 C1 24.9(3) . . . . ?
O1 C1 O2 Mn4 -0.1(4) . . . . ?
C2 C1 O2 Mn4 178.8(2) . . . . ?
O17 Mn4 O2 C1 -11.1(3) . . . . ?
O6 Mn4 O2 C1 73.3(2) . . . . ?
N2 Mn4 O2 C1 165.2(2) . . . . ?
O8 Mn4 O2 C1 -95.0(2) . . . . ?
O14 Mn4 O2 C1 -175.3(3) . . . . ?
Mn3 Mn4 O2 C1 3.1(3) . . . . ?
O4 C3 O3 Mn3 1.1(4) . . . . ?
C4 C3 O3 Mn3 176.5(2) . . . . ?
O17 Mn3 O3 C3 -49.2(3) . . . . ?
O18 Mn3 O3 C3 37.4(3) . . . . ?
O5 Mn3 O3 C3 -140.9(2) . . . . ?
O21 Mn3 O3 C3 128.4(3) . . . . ?
O14 Mn3 O3 C3 50.9(4) . . . . ?
Mn2 Mn3 O3 C3 -6.3(2) . . . . ?
Mn4 Mn3 O3 C3 -50.4(3) . . . . ?
Mn5 Mn3 O3 C3 44.0(3) . . . . ?
O3 C3 O4 Mn2 7.7(4) . . . . ?
C4 C3 O4 Mn2 -167.9(2) . . . . ?
O15 Mn2 O4 C3 111.7(2) . . . . ?
O20 Mn2 O4 C3 -147.0(2) 5_666 . . . ?
O18 Mn2 O4 C3 -51.9(2) . . . . ?
O17 Mn2 O4 C3 28.9(2) . . . . ?
O8 Mn2 O4 C3 -44.3(5) . . . . ?
Mn3 Mn2 O4 C3 -9.4(2) . . . . ?
Mn5 Mn2 O4 C3 -60.2(2) . . . . ?
Mn1 Mn2 O4 C3 71.3(2) . . . . ?
O6 C5 O5 Mn3 0.0(5) . . . . ?
C6 C5 O5 Mn3 179.17(19) . . . . ?
O17 Mn3 O5 C5 45.7(2) . . . . ?
O18 Mn3 O5 C5 -31.2(6) . . . . ?
O21 Mn3 O5 C5 -128.0(2) . . . . ?
O3 Mn3 O5 C5 140.1(2) . . . . ?
O14 Mn3 O5 C5 -43.2(2) . . . . ?
Mn2 Mn3 O5 C5 50.5(2) . . . . ?
Mn4 Mn3 O5 C5 2.2(2) . . . . ?
Mn5 Mn3 O5 C5 -45.5(3) . . . . ?
O5 C5 O6 Mn4 -3.9(5) . . . . ?
C6 C5 O6 Mn4 177.0(2) . . . . ?
O2 Mn4 O6 C5 -142.8(3) . . . . ?
O17 Mn4 O6 C5 -31.7(3) . . . . ?
N2 Mn4 O6 C5 124.8(3) . . . . ?
O8 Mn4 O6 C5 4.7(4) . . . . ?
O14 Mn4 O6 C5 50.1(3) . . . . ?
Mn3 Mn4 O6 C5 3.8(3) . . . . ?
O8 C7 O7 Mn7 -6.9(5) . . . . ?
C8 C7 O7 Mn7 176.11(19) . . . . ?
O20 Mn7 O7 C7 140.2(2) . . . . ?
O20 Mn7 O7 C7 -39.8(2) 5_666 . . . ?
O19 Mn7 O7 C7 57.5(2) . . . . ?
O19 Mn7 O7 C7 -122.5(2) 5_666 . . . ?
O7 Mn7 O7 C7 -33(100) 5_666 . . . ?
Mn6 Mn7 O7 C7 97.9(2) . . . . ?
Mn6 Mn7 O7 C7 -82.1(2) 5_666 . . . ?
O7 C7 O8 Mn4 -169.4(2) . . . . ?
C8 C7 O8 Mn4 7.6(4) . . . . ?
O7 C7 O8 Mn2 43.9(4) . . . . ?
C8 C7 O8 Mn2 -139.1(2) . . . . ?
O7 C7 O8 Mn5 -47.6(4) . . . . ?
C8 C7 O8 Mn5 129.5(2) . . . . ?
O2 Mn4 O8 C7 -42.2(3) . . . . ?
O17 Mn4 O8 C7 -153.2(3) . . . . ?
O6 Mn4 O8 C7 170.3(3) . . . . ?
N2 Mn4 O8 C7 51.5(3) . . . . ?
O14 Mn4 O8 C7 123.8(3) . . . . ?
Mn3 Mn4 O8 C7 171.2(3) . . . . ?
O2 Mn4 O8 Mn2 110.34(8) . . . . ?
O17 Mn4 O8 Mn2 -0.65(7) . . . . ?
O6 Mn4 O8 Mn2 -37.1(2) . . . . ?
N2 Mn4 O8 Mn2 -155.91(8) . . . . ?
O14 Mn4 O8 Mn2 -83.64(7) . . . . ?
Mn3 Mn4 O8 Mn2 -36.27(5) . . . . ?
O2 Mn4 O8 Mn5 -168.91(8) . . . . ?
O17 Mn4 O8 Mn5 80.11(7) . . . . ?
O6 Mn4 O8 Mn5 43.6(2) . . . . ?
N2 Mn4 O8 Mn5 -75.15(9) . . . . ?
O14 Mn4 O8 Mn5 -2.88(7) . . . . ?
Mn3 Mn4 O8 Mn5 44.49(5) . . . . ?
O15 Mn2 O8 C7 78.9(2) . . . . ?
O20 Mn2 O8 C7 -22.6(2) 5_666 . . . ?
O18 Mn2 O8 C7 -117.8(2) . . . . ?
O17 Mn2 O8 C7 160.3(2) . . . . ?
O4 Mn2 O8 C7 -125.4(4) . . . . ?
Mn3 Mn2 O8 C7 -159.7(2) . . . . ?
Mn5 Mn2 O8 C7 -107.3(2) . . . . ?
Mn1 Mn2 O8 C7 120.0(2) . . . . ?
O15 Mn2 O8 Mn4 -80.66(8) . . . . ?
O20 Mn2 O8 Mn4 177.90(8) 5_666 . . . ?
O18 Mn2 O8 Mn4 82.70(8) . . . . ?
O17 Mn2 O8 Mn4 0.72(7) . . . . ?
O4 Mn2 O8 Mn4 75.0(4) . . . . ?
Mn3 Mn2 O8 Mn4 40.74(6) . . . . ?
Mn5 Mn2 O8 Mn4 93.13(7) . . . . ?
Mn1 Mn2 O8 Mn4 -39.59(6) . . . . ?
O15 Mn2 O8 Mn5 -173.79(7) . . . . ?
O20 Mn2 O8 Mn5 84.77(7) 5_666 . . . ?
O18 Mn2 O8 Mn5 -10.44(7) . . . . ?
O17 Mn2 O8 Mn5 -92.41(7) . . . . ?
O4 Mn2 O8 Mn5 -18.1(4) . . . . ?
Mn3 Mn2 O8 Mn5 -52.40(4) . . . . ?
Mn1 Mn2 O8 Mn5 -132.73(4) . . . . ?
O19 Mn5 O8 C7 45.5(2) . . . . ?
O18 Mn5 O8 C7 132.6(2) . . . . ?
O14 Mn5 O8 C7 -143.9(2) . . . . ?
O10 Mn5 O8 C7 -50.3(2) . . . . ?
O12 Mn5 O8 C7 -131.6(5) . . . . ?
Mn3 Mn5 O8 C7 168.0(2) . . . . ?
Mn2 Mn5 O8 C7 121.8(2) . . . . ?
Mn6 Mn5 O8 C7 16.3(2) . . . . ?
O19 Mn5 O8 Mn4 -167.28(8) . . . . ?
O18 Mn5 O8 Mn4 -80.16(8) . . . . ?
O14 Mn5 O8 Mn4 3.34(8) . . . . ?
O10 Mn5 O8 Mn4 96.86(8) . . . . ?
O12 Mn5 O8 Mn4 15.6(5) . . . . ?
Mn3 Mn5 O8 Mn4 -44.79(5) . . . . ?
Mn2 Mn5 O8 Mn4 -91.01(7) . . . . ?
Mn6 Mn5 O8 Mn4 163.52(4) . . . . ?
O19 Mn5 O8 Mn2 -76.27(8) . . . . ?
O18 Mn5 O8 Mn2 10.85(7) . . . . ?
O14 Mn5 O8 Mn2 94.35(8) . . . . ?
O10 Mn5 O8 Mn2 -172.13(7) . . . . ?
O12 Mn5 O8 Mn2 106.6(5) . . . . ?
Mn3 Mn5 O8 Mn2 46.22(4) . . . . ?
Mn6 Mn5 O8 Mn2 -105.47(4) . . . . ?
O10 C9 O9 Mn6 14.8(4) . . . . ?
C10 C9 O9 Mn6 -175.5(2) . . . . ?
O19 Mn6 O9 C9 -37.6(2) . . . . ?
O20 Mn6 O9 C9 -117.9(2) . . . . ?
O16 Mn6 O9 C9 150.9(2) 5_666 . . . ?
O11 Mn6 O9 C9 55.8(2) . . . . ?
N4 Mn6 O9 C9 113.6(3) 5_666 . . . ?
Mn7 Mn6 O9 C9 -78.2(2) . . . . ?
Mn5 Mn6 O9 C9 -14.8(2) . . . . ?
O9 C9 O10 Mn5 2.7(6) . . . . ?
C10 C9 O10 Mn5 -167.1(2) . . . . ?
O19 Mn5 O10 C9 7.1(3) . . . . ?
O18 Mn5 O10 C9 113.9(4) . . . . ?
O14 Mn5 O10 C9 -178.4(3) . . . . ?
O12 Mn5 O10 C9 -87.5(3) . . . . ?
O8 Mn5 O10 C9 102.2(3) . . . . ?
Mn3 Mn5 O10 C9 171.7(3) . . . . ?
Mn2 Mn5 O10 C9 94.5(3) . . . . ?
Mn6 Mn5 O10 C9 -12.1(3) . . . . ?
O12 C11 O11 Mn6 24.1(5) . . . . ?
C12 C11 O11 Mn6 -154.3(2) . . . . ?
O19 Mn6 O11 C11 -12.9(3) . . . . ?
O16 Mn6 O11 C11 162.7(3) 5_666 . . . ?
N4 Mn6 O11 C11 86.2(3) 5_666 . . . ?
O9 Mn6 O11 C11 -111.5(3) . . . . ?
Mn7 Mn6 O11 C11 -12.5(3) . . . . ?
Mn5 Mn6 O11 C11 -32.8(3) . . . . ?
O11 C11 O12 Mn5 15.3(4) . . . . ?
C12 C11 O12 Mn5 -166.0(2) . . . . ?
O19 Mn5 O12 C11 -53.5(2) . . . . ?
O18 Mn5 O12 C11 -141.8(2) . . . . ?
O14 Mn5 O12 C11 135.7(2) . . . . ?
O10 Mn5 O12 C11 43.6(2) . . . . ?
O8 Mn5 O12 C11 123.6(4) . . . . ?
Mn3 Mn5 O12 C11 -176.7(2) . . . . ?
Mn2 Mn5 O12 C11 -138.50(19) . . . . ?
Mn6 Mn5 O12 C11 -25.7(2) . . . . ?
C14 C13 O13 Mn1 -16.9(3) . . . . ?
O1 Mn1 O13 C13 57.1(3) . . . . ?
O15 Mn1 O13 C13 -160.1(2) . . . . ?
N3 Mn1 O13 C13 129.1(2) . . . . ?
O17 Mn1 O13 C13 -87.7(2) . . . . ?
N1 Mn1 O13 C13 16.3(2) . . . . ?
Mn2 Mn1 O13 C13 -125.6(2) . . . . ?
C20 C19 O14 Mn5 -92.3(2) . . . . ?
C20 C19 O14 Mn4 36.4(3) . . . . ?
C20 C19 O14 Mn3 139.20(19) . . . . ?
O19 Mn5 O14 C19 -167.1(4) . . . . ?
O18 Mn5 O14 C19 -148.7(2) . . . . ?
O10 Mn5 O14 C19 45.1(2) . . . . ?
O12 Mn5 O14 C19 -51.5(2) . . . . ?
O8 Mn5 O14 C19 126.5(2) . . . . ?
Mn3 Mn5 O14 C19 -143.7(2) . . . . ?
Mn2 Mn5 O14 C19 175.0(2) . . . . ?
Mn6 Mn5 O14 C19 7.2(3) . . . . ?
O19 Mn5 O14 Mn4 63.0(5) . . . . ?
O18 Mn5 O14 Mn4 81.40(10) . . . . ?
O10 Mn5 O14 Mn4 -84.80(10) . . . . ?
O12 Mn5 O14 Mn4 178.59(9) . . . . ?
O8 Mn5 O14 Mn4 -3.47(8) . . . . ?
Mn3 Mn5 O14 Mn4 86.34(9) . . . . ?
Mn2 Mn5 O14 Mn4 45.06(7) . . . . ?
Mn6 Mn5 O14 Mn4 -122.69(13) . . . . ?
O19 Mn5 O14 Mn3 -23.3(5) . . . . ?
O18 Mn5 O14 Mn3 -4.94(7) . . . . ?
O10 Mn5 O14 Mn3 -171.14(8) . . . . ?
O12 Mn5 O14 Mn3 92.25(8) . . . . ?
O8 Mn5 O14 Mn3 -89.80(7) . . . . ?
Mn2 Mn5 O14 Mn3 -41.28(5) . . . . ?
Mn6 Mn5 O14 Mn3 150.98(12) . . . . ?
O2 Mn4 O14 C19 -48.7(4) . . . . ?
O17 Mn4 O14 C19 146.07(18) . . . . ?
O6 Mn4 O14 C19 64.11(17) . . . . ?
N2 Mn4 O14 C19 -28.53(18) . . . . ?
O8 Mn4 O14 C19 -131.62(18) . . . . ?
Mn3 Mn4 O14 C19 132.46(18) . . . . ?
O2 Mn4 O14 Mn5 86.7(3) . . . . ?
O17 Mn4 O14 Mn5 -78.50(10) . . . . ?
O6 Mn4 O14 Mn5 -160.45(10) . . . . ?
N2 Mn4 O14 Mn5 106.90(12) . . . . ?
O8 Mn4 O14 Mn5 3.82(9) . . . . ?
Mn3 Mn4 O14 Mn5 -92.11(10) . . . . ?
O17 Mn4 O14 Mn3 13.61(7) . . . . ?
O6 Mn4 O14 Mn3 -68.35(7) . . . . ?
N2 Mn4 O14 Mn3 -160.99(9) . . . . ?
O8 Mn4 O14 Mn3 95.92(7) . . . . ?
O17 Mn3 O14 C19 -130.2(2) . . . . ?
O18 Mn3 O14 C19 143.0(2) . . . . ?
O5 Mn3 O14 C19 -39.4(2) . . . . ?
O21 Mn3 O14 C19 50.5(2) . . . . ?
O3 Mn3 O14 C19 129.0(3) . . . . ?
Mn2 Mn3 O14 C19 -174.6(2) . . . . ?
Mn4 Mn3 O14 C19 -114.1(2) . . . . ?
Mn5 Mn3 O14 C19 137.9(3) . . . . ?
O17 Mn3 O14 Mn5 91.89(9) . . . . ?
O18 Mn3 O14 Mn5 5.09(8) . . . . ?
O5 Mn3 O14 Mn5 -177.37(8) . . . . ?
O21 Mn3 O14 Mn5 -87.45(9) . . . . ?
O3 Mn3 O14 Mn5 -9.0(3) . . . . ?
Mn2 Mn3 O14 Mn5 47.42(6) . . . . ?
Mn4 Mn3 O14 Mn5 107.98(8) . . . . ?
O17 Mn3 O14 Mn4 -16.09(8) . . . . ?
O18 Mn3 O14 Mn4 -102.89(8) . . . . ?
O5 Mn3 O14 Mn4 74.65(8) . . . . ?
O21 Mn3 O14 Mn4 164.57(8) . . . . ?
O3 Mn3 O14 Mn4 -117.0(3) . . . . ?
Mn2 Mn3 O14 Mn4 -60.55(5) . . . . ?
Mn5 Mn3 O14 Mn4 -107.98(8) . . . . ?
O16 C30 O15 Mn2 -34.2(4) . . . . ?
C29 C30 O15 Mn2 -156.53(19) . . . . ?
C31 C30 O15 Mn2 90.4(3) . . . . ?
O16 C30 O15 Mn1 132.7(2) . . . . ?
C29 C30 O15 Mn1 10.3(3) . . . . ?
C31 C30 O15 Mn1 -102.7(2) . . . . ?
O20 Mn2 O15 C30 -6.4(3) 5_666 . . . ?
O18 Mn2 O15 C30 164.4(3) . . . . ?
O17 Mn2 O15 C30 -179.3(3) . . . . ?
O4 Mn2 O15 C30 86.0(2) . . . . ?
O8 Mn2 O15 C30 -98.4(2) . . . . ?
Mn3 Mn2 O15 C30 165.4(2) . . . . ?
Mn5 Mn2 O15 C30 -107.6(2) . . . . ?
Mn1 Mn2 O15 C30 168.6(3) . . . . ?
O20 Mn2 O15 Mn1 -174.96(9) 5_666 . . . ?
O18 Mn2 O15 Mn1 -4.2(4) . . . . ?
O17 Mn2 O15 Mn1 12.07(9) . . . . ?
O4 Mn2 O15 Mn1 -82.57(9) . . . . ?
O8 Mn2 O15 Mn1 93.02(9) . . . . ?
Mn3 Mn2 O15 Mn1 -3.19(11) . . . . ?
Mn5 Mn2 O15 Mn1 83.85(13) . . . . ?
O1 Mn1 O15 C30 77.4(2) . . . . ?
O13 Mn1 O15 C30 -87.0(2) . . . . ?
N3 Mn1 O15 C30 -5.3(2) . . . . ?
O17 Mn1 O15 C30 178.8(2) . . . . ?
N1 Mn1 O15 C30 -112.9(7) . . . . ?
Mn2 Mn1 O15 C30 -169.9(3) . . . . ?
O1 Mn1 O15 Mn2 -112.77(10) . . . . ?
O13 Mn1 O15 Mn2 82.88(10) . . . . ?
N3 Mn1 O15 Mn2 164.56(12) . . . . ?
O17 Mn1 O15 Mn2 -11.30(8) . . . . ?
N1 Mn1 O15 Mn2 57.0(7) . . . . ?
O15 C30 O16 Mn6 80.4(3) . . . 5_666 ?
C29 C30 O16 Mn6 -154.16(18) . . . 5_666 ?
C31 C30 O16 Mn6 -44.3(3) . . . 5_666 ?
O18 Mn3 O17 Mn2 -15.95(9) . . . . ?
O5 Mn3 O17 Mn2 175.18(9) . . . . ?
O21 Mn3 O17 Mn2 -83.9(8) . . . . ?
O3 Mn3 O17 Mn2 74.46(9) . . . . ?
O14 Mn3 O17 Mn2 -89.74(8) . . . . ?
Mn4 Mn3 O17 Mn2 -106.62(11) . . . . ?
Mn5 Mn3 O17 Mn2 -50.84(7) . . . . ?
O18 Mn3 O17 Mn4 90.67(9) . . . . ?
O5 Mn3 O17 Mn4 -78.20(9) . . . . ?
O21 Mn3 O17 Mn4 22.7(8) . . . . ?
O3 Mn3 O17 Mn4 -178.92(8) . . . . ?
O14 Mn3 O17 Mn4 16.88(8) . . . . ?
Mn2 Mn3 O17 Mn4 106.62(11) . . . . ?
Mn5 Mn3 O17 Mn4 55.78(7) . . . . ?
O18 Mn3 O17 Mn1 -129.2(2) . . . . ?
O5 Mn3 O17 Mn1 62.0(2) . . . . ?
O21 Mn3 O17 Mn1 162.9(7) . . . . ?
O3 Mn3 O17 Mn1 -38.7(2) . . . . ?
O14 Mn3 O17 Mn1 157.06(19) . . . . ?
Mn2 Mn3 O17 Mn1 -113.2(2) . . . . ?
Mn4 Mn3 O17 Mn1 140.2(2) . . . . ?
Mn5 Mn3 O17 Mn1 -164.04(18) . . . . ?
O15 Mn2 O17 Mn3 -159.81(10) . . . . ?
O20 Mn2 O17 Mn3 80.1(6) 5_666 . . . ?
O18 Mn2 O17 Mn3 15.54(9) . . . . ?
O4 Mn2 O17 Mn3 -68.70(9) . . . . ?
O8 Mn2 O17 Mn3 100.91(9) . . . . ?
Mn5 Mn2 O17 Mn3 50.14(7) . . . . ?
Mn1 Mn2 O17 Mn3 -148.34(13) . . . . ?
O15 Mn2 O17 Mn4 98.52(10) . . . . ?
O20 Mn2 O17 Mn4 -21.5(7) 5_666 . . . ?
O18 Mn2 O17 Mn4 -86.14(9) . . . . ?
O4 Mn2 O17 Mn4 -170.37(8) . . . . ?
O8 Mn2 O17 Mn4 -0.76(8) . . . . ?
Mn3 Mn2 O17 Mn4 -101.67(11) . . . . ?
Mn5 Mn2 O17 Mn4 -51.53(7) . . . . ?
Mn1 Mn2 O17 Mn4 109.99(11) . . . . ?
O15 Mn2 O17 Mn1 -11.47(8) . . . . ?
O20 Mn2 O17 Mn1 -131.5(6) 5_666 . . . ?
O18 Mn2 O17 Mn1 163.87(9) . . . . ?
O4 Mn2 O17 Mn1 79.64(8) . . . . ?
O8 Mn2 O17 Mn1 -110.75(8) . . . . ?
Mn3 Mn2 O17 Mn1 148.34(13) . . . . ?
Mn5 Mn2 O17 Mn1 -161.52(7) . . . . ?
O2 Mn4 O17 Mn3 166.53(8) . . . . ?
O6 Mn4 O17 Mn3 70.18(9) . . . . ?
N2 Mn4 O17 Mn3 -4.6(3) . . . . ?
O8 Mn4 O17 Mn3 -96.88(9) . . . . ?
O14 Mn4 O17 Mn3 -17.26(8) . . . . ?
O2 Mn4 O17 Mn2 -95.78(10) . . . . ?
O6 Mn4 O17 Mn2 167.87(10) . . . . ?
N2 Mn4 O17 Mn2 93.1(2) . . . . ?
O8 Mn4 O17 Mn2 0.81(8) . . . . ?
O14 Mn4 O17 Mn2 80.43(9) . . . . ?
Mn3 Mn4 O17 Mn2 97.69(11) . . . . ?
O2 Mn4 O17 Mn1 8.67(11) . . . . ?
O6 Mn4 O17 Mn1 -87.68(9) . . . . ?
N2 Mn4 O17 Mn1 -162.42(18) . . . . ?
O8 Mn4 O17 Mn1 105.26(9) . . . . ?
O14 Mn4 O17 Mn1 -175.12(9) . . . . ?
Mn3 Mn4 O17 Mn1 -157.86(14) . . . . ?
O1 Mn1 O17 Mn3 -140.21(19) . . . . ?
O15 Mn1 O17 Mn3 122.5(2) . . . . ?
O13 Mn1 O17 Mn3 24.7(2) . . . . ?
N3 Mn1 O17 Mn3 115.9(2) . . . . ?
N1 Mn1 O17 Mn3 -50.0(2) . . . . ?
Mn2 Mn1 O17 Mn3 112.0(2) . . . . ?
O1 Mn1 O17 Mn2 107.80(10) . . . . ?
O15 Mn1 O17 Mn2 10.48(8) . . . . ?
O13 Mn1 O17 Mn2 -87.26(9) . . . . ?
N3 Mn1 O17 Mn2 3.88(18) . . . . ?
N1 Mn1 O17 Mn2 -161.99(9) . . . . ?
O1 Mn1 O17 Mn4 -1.35(11) . . . . ?
O15 Mn1 O17 Mn4 -98.68(9) . . . . ?
O13 Mn1 O17 Mn4 163.59(9) . . . . ?
N3 Mn1 O17 Mn4 -105.27(14) . . . . ?
N1 Mn1 O17 Mn4 88.86(10) . . . . ?
Mn2 Mn1 O17 Mn4 -109.15(11) . . . . ?
O19 Mn5 O18 Mn3 -176.86(10) . . . . ?
O14 Mn5 O18 Mn3 6.35(9) . . . . ?
O10 Mn5 O18 Mn3 75.2(4) . . . . ?
O12 Mn5 O18 Mn3 -83.38(10) . . . . ?
O8 Mn5 O18 Mn3 86.86(10) . . . . ?
Mn2 Mn5 O18 Mn3 100.63(13) . . . . ?
Mn6 Mn5 O18 Mn3 -164.03(6) . . . . ?
O19 Mn5 O18 Mn2 82.52(10) . . . . ?
O14 Mn5 O18 Mn2 -94.28(10) . . . . ?
O10 Mn5 O18 Mn2 -25.4(4) . . . . ?
O12 Mn5 O18 Mn2 176.00(9) . . . . ?
O8 Mn5 O18 Mn2 -13.77(9) . . . . ?
Mn3 Mn5 O18 Mn2 -100.63(13) . . . . ?
Mn6 Mn5 O18 Mn2 95.34(9) . . . . ?
O17 Mn3 O18 Mn5 -95.27(11) . . . . ?
O5 Mn3 O18 Mn5 -18.0(5) . . . . ?
O21 Mn3 O18 Mn5 78.74(10) . . . . ?
O3 Mn3 O18 Mn5 170.58(10) . . . . ?
O14 Mn3 O18 Mn5 -5.57(8) . . . . ?
Mn2 Mn3 O18 Mn5 -111.24(12) . . . . ?
Mn4 Mn3 O18 Mn5 -51.02(8) . . . . ?
O17 Mn3 O18 Mn2 15.97(9) . . . . ?
O5 Mn3 O18 Mn2 93.2(4) . . . . ?
O21 Mn3 O18 Mn2 -170.02(9) . . . . ?
O3 Mn3 O18 Mn2 -78.18(8) . . . . ?
O14 Mn3 O18 Mn2 105.67(9) . . . . ?
Mn4 Mn3 O18 Mn2 60.22(6) . . . . ?
Mn5 Mn3 O18 Mn2 111.24(12) . . . . ?
O15 Mn2 O18 Mn5 113.4(3) . . . . ?
O20 Mn2 O18 Mn5 -75.66(10) 5_666 . . . ?
O17 Mn2 O18 Mn5 97.11(10) . . . . ?
O4 Mn2 O18 Mn5 -167.23(10) . . . . ?
O8 Mn2 O18 Mn5 14.20(9) . . . . ?
Mn3 Mn2 O18 Mn5 112.17(12) . . . . ?
Mn1 Mn2 O18 Mn5 110.18(8) . . . . ?
O15 Mn2 O18 Mn3 1.2(4) . . . . ?
O20 Mn2 O18 Mn3 172.17(9) 5_666 . . . ?
O17 Mn2 O18 Mn3 -15.06(8) . . . . ?
O4 Mn2 O18 Mn3 80.60(8) . . . . ?
O8 Mn2 O18 Mn3 -97.97(8) . . . . ?
Mn5 Mn2 O18 Mn3 -112.17(12) . . . . ?
Mn1 Mn2 O18 Mn3 -1.99(10) . . . . ?
O18 Mn5 O19 Mn7 -72.38(14) . . . . ?
O14 Mn5 O19 Mn7 -54.1(5) . . . . ?
O10 Mn5 O19 Mn7 93.45(14) . . . . ?
O12 Mn5 O19 Mn7 -169.47(14) . . . . ?
O8 Mn5 O19 Mn7 11.02(14) . . . . ?
Mn3 Mn5 O19 Mn7 -74.53(14) . . . . ?
Mn2 Mn5 O19 Mn7 -36.11(12) . . . . ?
Mn6 Mn5 O19 Mn7 129.8(2) . . . . ?
O18 Mn5 O19 Mn6 157.78(11) . . . . ?
O14 Mn5 O19 Mn6 176.0(4) . . . . ?
O10 Mn5 O19 Mn6 -36.39(12) . . . . ?
O12 Mn5 O19 Mn6 60.70(12) . . . . ?
O8 Mn5 O19 Mn6 -118.82(11) . . . . ?
Mn3 Mn5 O19 Mn6 155.63(7) . . . . ?
Mn2 Mn5 O19 Mn6 -165.95(10) . . . . ?
O20 Mn7 O19 Mn5 -132.32(15) . . . . ?
O20 Mn7 O19 Mn5 47.68(15) 5_666 . . . ?
O19 Mn7 O19 Mn5 107(100) 5_666 . . . ?
O7 Mn7 O19 Mn5 134.88(14) 5_666 . . . ?
O7 Mn7 O19 Mn5 -45.12(14) . . . . ?
Mn6 Mn7 O19 Mn5 -136.29(19) . . . . ?
Mn6 Mn7 O19 Mn5 43.71(19) 5_666 . . . ?
O20 Mn7 O19 Mn6 3.97(9) . . . . ?
O20 Mn7 O19 Mn6 -176.03(9) 5_666 . . . ?
O19 Mn7 O19 Mn6 -116(100) 5_666 . . . ?
O7 Mn7 O19 Mn6 -88.83(9) 5_666 . . . ?
O7 Mn7 O19 Mn6 91.17(9) . . . . ?
Mn6 Mn7 O19 Mn6 180.0 5_666 . . . ?
O20 Mn6 O19 Mn5 138.20(12) . . . . ?
O16 Mn6 O19 Mn5 168.0(4) 5_666 . . . ?
O11 Mn6 O19 Mn5 -38.47(12) . . . . ?
N4 Mn6 O19 Mn5 -122.48(12) 5_666 . . . ?
O9 Mn6 O19 Mn5 47.46(12) . . . . ?
Mn7 Mn6 O19 Mn5 142.01(16) . . . . ?
O20 Mn6 O19 Mn7 -3.81(9) . . . . ?
O16 Mn6 O19 Mn7 26.0(5) 5_666 . . . ?
O11 Mn6 O19 Mn7 179.51(9) . . . . ?
N4 Mn6 O19 Mn7 95.50(10) 5_666 . . . ?
O9 Mn6 O19 Mn7 -94.55(9) . . . . ?
Mn5 Mn6 O19 Mn7 -142.01(16) . . . . ?
O20 Mn7 O20 Mn2 147.8(10) 5_666 . . 5_666 ?
O19 Mn7 O20 Mn2 -147.12(15) . . . 5_666 ?
O19 Mn7 O20 Mn2 32.88(15) 5_666 . . 5_666 ?
O7 Mn7 O20 Mn2 -58.73(14) 5_666 . . 5_666 ?
O7 Mn7 O20 Mn2 121.27(14) . . . 5_666 ?
Mn6 Mn7 O20 Mn2 -143.32(19) . . . 5_666 ?
Mn6 Mn7 O20 Mn2 36.68(19) 5_666 . . 5_666 ?
O20 Mn7 O20 Mn6 -68.9(10) 5_666 . . . ?
O19 Mn7 O20 Mn6 -3.80(8) . . . . ?
O19 Mn7 O20 Mn6 176.20(8) 5_666 . . . ?
O7 Mn7 O20 Mn6 84.60(9) 5_666 . . . ?
O7 Mn7 O20 Mn6 -95.40(9) . . . . ?
Mn6 Mn7 O20 Mn6 180.0 5_666 . . . ?
O19 Mn6 O20 Mn7 3.80(8) . . . . ?
O16 Mn6 O20 Mn7 -171.30(9) 5_666 . . . ?
O11 Mn6 O20 Mn7 33.5(8) . . . . ?
N4 Mn6 O20 Mn7 -94.11(10) 5_666 . . . ?
O9 Mn6 O20 Mn7 102.42(9) . . . . ?
Mn5 Mn6 O20 Mn7 24.44(8) . . . . ?
O19 Mn6 O20 Mn2 150.58(14) . . . 5_666 ?
O16 Mn6 O20 Mn2 -24.53(13) 5_666 . . 5_666 ?
O11 Mn6 O20 Mn2 -180(100) . . . 5_666 ?
N4 Mn6 O20 Mn2 52.67(14) 5_666 . . 5_666 ?
O9 Mn6 O20 Mn2 -110.81(12) . . . 5_666 ?
Mn7 Mn6 O20 Mn2 146.78(17) . . . 5_666 ?
Mn5 Mn6 O20 Mn2 171.21(10) . . . 5_666 ?
